data_7134730
loop_
_publ_author_name
'Kim, Jisu'
'Jeong, Hye Jin'
'Min, Sein'
'Kim, Sarah'
'Baek, Juhee'
'Kim, Jaelim'
'Lee, Eunsung'
'Oh, Sangwon'
'Jeong, Keunhong'

_publ_section_title
;
 Parahydrogen-induced hyperpolarization of a Zn(II) complex using NMR
 signal amplification by reversible exchange (SABRE).
;
_journal_issue 59
_journal_name_full 'Chemical communications (Cambridge, England)'
_journal_page_first 11061
_journal_page_last 11064
_journal_paper_doi 10.1039/d5cc00544b
_journal_volume 61
_journal_year 2025
_chemical_formula_moiety '6(C18 H18 Cl N4 Zn)'
_chemical_formula_sum 'C108 H108 Cl6 N24 Zn6'
_chemical_formula_weight 2347.10
_space_group_crystal_system triclinic
_space_group_IT_number 2
_space_group_name_Hall '-P 1'
_space_group_name_H-M_alt 'P -1'
_atom_sites_solution_hydrogens geom
_atom_sites_solution_primary dual
_audit_block_doi 10.5517/ccdc.csd.cc2fc3db
_audit_creation_date 2023-02-21
_audit_creation_method
;
Olex2 1.5
(compiled 2022.04.07 svn.rca3783a0 for OlexSys, GUI svn.r6498)
;
_audit_update_record
;
2023-02-27 deposited with the CCDC.	2025-06-16 downloaded from the CCDC.
;
_cell_angle_alpha 97.02(3)
_cell_angle_beta 106.20(3)
_cell_angle_gamma 99.82(3)
_cell_formula_units_Z 2
_cell_length_a 15.458(3)
_cell_length_b 19.827(4)
_cell_length_c 22.137(4)
_cell_measurement_reflns_used 61057
_cell_measurement_temperature 100
_cell_measurement_theta_max 30.400
_cell_measurement_theta_min 0.974
_cell_volume 6316(3)
_computing_molecular_graphics 'Olex2 1.5 (Dolomanov et al., 2009)'
_computing_publication_material 'Olex2 1.5 (Dolomanov et al., 2009)'
_computing_structure_refinement 'SHELXL 2018/3 (Sheldrick, 2015)'
_computing_structure_solution 'SHELXT 2018/2 (Sheldrick, 2018)'
_diffrn_ambient_temperature 100
_diffrn_measured_fraction_theta_full 0.939
_diffrn_measured_fraction_theta_max 0.909
_diffrn_measurement_device_type synchrotron
_diffrn_measurement_method '\w scans'
_diffrn_radiation_monochromator graphite
_diffrn_radiation_type MoK\a
_diffrn_radiation_wavelength 0.71073
_diffrn_reflns_av_R_equivalents 0.0431
_diffrn_reflns_av_unetI/netI 0.0671
_diffrn_reflns_Laue_measured_fraction_full 0.939
_diffrn_reflns_Laue_measured_fraction_max 0.909
_diffrn_reflns_limit_h_max 21
_diffrn_reflns_limit_h_min -21
_diffrn_reflns_limit_k_max 28
_diffrn_reflns_limit_k_min -28
_diffrn_reflns_limit_l_max 31
_diffrn_reflns_limit_l_min -31
_diffrn_reflns_number 61057
_diffrn_reflns_point_group_measured_fraction_full 0.939
_diffrn_reflns_point_group_measured_fraction_max 0.909
_diffrn_reflns_theta_full 25.242
_diffrn_reflns_theta_max 30.400
_diffrn_reflns_theta_min 0.974
_diffrn_standards_number 0
_exptl_absorpt_coefficient_mu 1.299
_exptl_absorpt_correction_type none
_exptl_crystal_colour 'clear light colourless'
_exptl_crystal_colour_lustre clear
_exptl_crystal_colour_modifier light
_exptl_crystal_colour_primary colourless
_exptl_crystal_density_diffrn 1.234
_exptl_crystal_description block
_exptl_crystal_F_000 2412
_exptl_crystal_size_max 0.5
_exptl_crystal_size_mid 0.5
_exptl_crystal_size_min 0.5
_refine_diff_density_max 0.995
_refine_diff_density_min -1.728
_refine_diff_density_rms 0.099
_refine_ls_extinction_method none
_refine_ls_goodness_of_fit_ref 1.179
_refine_ls_hydrogen_treatment constr
_refine_ls_matrix_type full
_refine_ls_number_parameters 1297
_refine_ls_number_reflns 34700
_refine_ls_number_restraints 0
_refine_ls_restrained_S_all 1.179
_refine_ls_R_factor_all 0.0916
_refine_ls_R_factor_gt 0.0614
_refine_ls_shift/su_max 0.001
_refine_ls_shift/su_mean 0.000
_refine_ls_structure_factor_coef Fsqd
_refine_ls_weighting_details 'w=1/[\s^2^(Fo^2^)+(0.0940P)^2^] where P=(Fo^2^+2Fc^2^)/3'
_refine_ls_weighting_scheme calc
_refine_ls_wR_factor_gt 0.1897
_refine_ls_wR_factor_ref 0.2047
_reflns_Friedel_coverage 0.000
_reflns_number_gt 21142
_reflns_number_total 34700
_reflns_threshold_expression 'I > 2\s(I)'
_cod_data_source_file d5cc00544b2.cif
_cod_data_source_block p-1
_cod_depositor_comments 'Adding full bibliography for 7134730.cif.'
_cod_original_cell_volume 6315(2)
_cod_database_code 7134730
_shelx_shelxl_version_number 2018/3
_shelx_space_group_comment
;
The symmetry employed for this shelxl refinement is uniquely defined
by the following loop, which should always be used as a source of
symmetry information in preference to the above space-group names.
They are only intended as comments.
;
_olex2_refinement_description
;
1. Fixed Uiso
 At 1.2 times of:
  All C(H) groups, All C(H,H) groups
2.a Secondary CH2 refined with riding coordinates:
 C01S(H01A,H01C), C027(H02A,H02B), C02F(H02E,H02F), C02G(H02K,H02M), C02I(H02G,
 H02I), C02O(H02C,H02D), C032(H03A,H03B), C03A(H03P,H03Q), C03B(H03C,H03D),
 C03G(H03G,H03H), C03I(H03,H), C03K(H03S,H03T), C03N(H03K,H03N), C03S(H1,HA),
 C03U(H03I,H03J), C044(H04J,H04K), C049(H04G,H04I), C04F(H04C,H04F)
2.b Aromatic/amide H refined with riding coordinates:
 C01B(H01B), C01E(H01E), C01F(H01F), C01H(H01H), C01I(H01I), C01K(H01K),
 C01L(H01L), C01M(H01M), C01N(H01N), C01Q(H01Q), C01T(H01T), C01U(H01U),
 C01W(H01W), C01X(H01X), C020(H020), C021(H021), C022(H022), C023(H023),
 C024(H024), C025(H025), C028(H028), C029(H029), C02A(H02J), C02E(H02N),
 C02H(H02H), C02K(H02O), C02L(H02L), C02N(H02P), C02P(H02Q), C02Q(H02S),
 C02R(H02R), C02T(H02T), C02U(H02U), C02V(H02V), C02W(H02W), C02Y(H02Y),
 C030(H030), C031(H031), C033(H033), C034(H034), C035(H035), C036(H036),
 C037(H037), C038(H038), C03C(H03R), C03E(H03E), C03F(H03F), C03H(H03Y),
 C03L(H03L), C03M(H03M), C03O(H03O), C03P(H03U), C03Q(H03V), C03T(H2),
 C03V(H03X), C03W(H03W), C03Y(H3), C03Z(H03Z), C040(H040), C041(H041),
 C042(H042), C043(H043), C045(H045), C046(H046), C047(H047), C048(H048),
 C04A(H04A), C04B(H04B), C04C(H04L), C04D(H04D), C04E(H04E), C04H(H04H)
;
_smtbx_masks_void_probe_radius 1.2
_smtbx_masks_void_truncation_radius 1.2
_olex2_submission_special_instructions 'No special instructions were received'

loop_
_space_group_symop_operation_xyz
'x, y, z'
'-x, -y, -z'

loop_
_atom_site_label
_atom_site_type_symbol
_atom_site_fract_x
_atom_site_fract_y
_atom_site_fract_z
_atom_site_U_iso_or_equiv
_atom_site_adp_type
_atom_site_occupancy
_atom_site_site_symmetry_order
_atom_site_calc_flag
_atom_site_refinement_flags_posn
_atom_site_refinement_flags_adp
_atom_site_refinement_flags_occupancy
_atom_site_disorder_assembly
_atom_site_disorder_group
Zn01 Zn 0.79184(3) 0.37154(2) 0.00184(2) 0.02937(9) Uani 1 1 d . . . . .
Zn02 Zn 1.29159(3) 0.36949(2) 0.49565(2) 0.02895(9) Uani 1 1 d . . . . .
Zn03 Zn 1.12983(3) 0.28343(2) 0.16556(2) 0.03080(9) Uani 1 1 d . . . . .
Zn04 Zn 0.37644(3) 0.25564(2) 0.92239(2) 0.03105(10) Uani 1 1 d . . . . .
Zn05 Zn 0.13513(3) 0.74201(2) 0.57462(2) 0.03230(10) Uani 1 1 d . . . . .
Zn06 Zn 0.64007(3) 0.27618(2) 0.67371(2) 0.03493(10) Uani 1 1 d . . . . .
Cl07 Cl 1.23819(6) 0.38175(4) 0.21713(5) 0.03603(19) Uani 1 1 d . . . . .
Cl08 Cl 0.74115(6) 0.37839(5) 0.72268(4) 0.03706(19) Uani 1 1 d . . . . .
Cl09 Cl 0.08808(7) 0.62423(4) 0.55370(5) 0.0388(2) Uani 1 1 d . . . . .
Cl0A Cl 0.42259(7) 0.37341(4) 0.94401(5) 0.0385(2) Uani 1 1 d . . . . .
Cl0C Cl 1.34653(6) 0.30852(5) 0.42613(5) 0.0401(2) Uani 1 1 d . . . . .
Cl0D Cl 0.84432(6) 0.30440(5) -0.06444(5) 0.0404(2) Uani 1 1 d . . . . .
N00J N 0.3676(2) 0.23575(15) 1.01075(14) 0.0314(6) Uani 1 1 d . . . . .
N00K N 0.71181(19) 0.42425(14) -0.05888(14) 0.0284(6) Uani 1 1 d . . . . .
N00O N 0.4804(2) 0.22265(15) 0.89343(15) 0.0353(7) Uani 1 1 d . . . . .
N00P N 1.4124(2) 0.43081(15) 0.56054(14) 0.0323(6) Uani 1 1 d . . . . .
N00Q N 1.2120(2) 0.42478(14) 0.43710(14) 0.0289(6) Uani 1 1 d . . . . .
N00R N 1.2384(2) 0.43289(17) 0.56327(15) 0.0347(7) Uani 1 1 d . . . . .
N00S N 0.1209(2) 0.76334(15) 0.48309(16) 0.0343(7) Uani 1 1 d . . . . .
N00T N 1.0154(2) 0.29737(16) 0.19105(15) 0.0346(6) Uani 1 1 d . . . . .
N00U N 1.1909(2) 0.20793(15) 0.20572(15) 0.0339(7) Uani 1 1 d . . . . .
N00V N 0.0465(2) 0.77424(15) 0.62032(17) 0.0375(7) Uani 1 1 d . . . . .
N00W N 0.7435(2) 0.44085(16) 0.06906(15) 0.0333(6) Uani 1 1 d . . . . .
N00X N 0.9146(2) 0.43496(15) 0.05973(15) 0.0320(6) Uani 1 1 d . . . . .
N00Y N 0.5235(2) 0.28647(18) 0.69770(15) 0.0381(7) Uani 1 1 d . . . . .
N00Z N 0.6299(2) 0.27975(16) 0.57879(15) 0.0353(7) Uani 1 1 d . . . . .
N010 N 0.1858(2) 0.85818(15) 0.59362(16) 0.0343(7) Uani 1 1 d . . . . .
N011 N 0.3276(2) 0.14006(14) 0.90371(15) 0.0325(6) Uani 1 1 d . . . . .
N012 N 0.7102(2) 0.20530(16) 0.71531(16) 0.0377(7) Uani 1 1 d . . . . .
N013 N 1.1262(2) 0.28533(17) 0.07147(15) 0.0368(7) Uani 1 1 d . . . . .
N014 N 0.7257(2) 0.29965(17) 0.04458(17) 0.0393(7) Uani 1 1 d . . . . .
N015 N 1.2231(2) 0.29241(17) 0.53069(17) 0.0392(8) Uani 1 1 d . . . . .
N016 N 0.2569(2) 0.24018(16) 0.84622(16) 0.0380(7) Uani 1 1 d . . . . .
N017 N 1.0260(2) 0.18630(16) 0.11280(16) 0.0385(7) Uani 1 1 d . . . . .
N018 N 0.5443(2) 0.17483(19) 0.62364(16) 0.0431(8) Uani 1 1 d . . . . .
N01A N 0.2666(2) 0.75518(16) 0.63753(17) 0.0406(8) Uani 1 1 d . . . . .
C01B C 0.6728(3) 0.47137(18) -0.15457(18) 0.0341(8) Uani 1 1 d . . . . .
H01B H 0.679427 0.474421 -0.194696 0.041 Uiso 1 1 calc R U . . .
C01C C 0.9469(3) 0.2413(2) 0.18173(19) 0.0357(8) Uani 1 1 d . . . . .
C01E C 1.1753(3) 0.47574(18) 0.34314(18) 0.0357(8) Uani 1 1 d . . . . .
H01E H 1.183683 0.481942 0.304016 0.043 Uiso 1 1 calc R U . . .
C01F C 1.1074(3) 0.50137(18) 0.42630(19) 0.0365(8) Uani 1 1 d . . . . .
H01F H 1.068476 0.523544 0.442904 0.044 Uiso 1 1 calc R U . . .
C01H C 0.4038(3) 0.2822(2) 1.06608(18) 0.0362(8) Uani 1 1 d . . . . .
H01H H 0.434584 0.326536 1.065259 0.043 Uiso 1 1 calc R U . . .
C01I C 1.4966(3) 0.41829(19) 0.5645(2) 0.0371(8) Uani 1 1 d . . . . .
H01I H 1.501997 0.383085 0.534758 0.045 Uiso 1 1 calc R U . . .
C01K C 0.5412(3) 0.26410(18) 0.87402(18) 0.0348(8) Uani 1 1 d . . . . .
H01K H 0.540040 0.311075 0.876323 0.042 Uiso 1 1 calc R U . . .
C01L C 0.7170(3) 0.42871(17) -0.11766(17) 0.0316(7) Uani 1 1 d . . . . .
H01L H 0.751697 0.401976 -0.134303 0.038 Uiso 1 1 calc R U . . .
C01M C 0.6108(3) 0.50342(18) -0.07055(19) 0.0357(8) Uani 1 1 d . . . . .
H01M H 0.573093 0.527495 -0.054342 0.043 Uiso 1 1 calc R U . . .
C01N C 1.2207(2) 0.43239(17) 0.37897(17) 0.0320(7) Uani 1 1 d . . . . .
H01N H 1.257967 0.407946 0.362692 0.038 Uiso 1 1 calc R U . . .
C01O C 0.6589(2) 0.46173(17) -0.03512(18) 0.0310(7) Uani 1 1 d . . . . .
C01P C 0.5597(3) 0.2347(2) 0.53488(18) 0.0378(8) Uani 1 1 d . . . . .
C01Q C 0.9969(3) 0.42121(19) 0.06179(19) 0.0382(8) Uani 1 1 d . . . . .
H01Q H 0.999885 0.383895 0.033143 0.046 Uiso 1 1 calc R U . . .
C01R C 1.1577(2) 0.45877(17) 0.46047(18) 0.0314(7) Uani 1 1 d . . . . .
C01S C 1.1507(3) 0.4464(2) 0.52470(19) 0.0364(8) Uani 1 1 d . . . . .
H01A H 1.137180 0.486946 0.546522 0.044 Uiso 1 1 calc R U . . .
H01C H 1.100909 0.406918 0.519276 0.044 Uiso 1 1 calc R U . . .
C01T C 0.5419(3) 0.2358(2) 0.47023(19) 0.0416(9) Uani 1 1 d . . . . .
H01T H 0.492433 0.204343 0.440387 0.050 Uiso 1 1 calc R U . . .
C01U C 0.2958(3) 0.70584(19) 0.6690(2) 0.0384(9) Uani 1 1 d . . . . .
H01U H 0.256994 0.662170 0.660453 0.046 Uiso 1 1 calc R U . . .
C01V C 1.0552(3) 0.2423(2) 0.02611(19) 0.0427(9) Uani 1 1 d . . . . .
C01W C 1.1166(3) 0.50998(17) 0.36723(19) 0.0382(9) Uani 1 1 d . . . . .
H01W H 1.084044 0.538354 0.343616 0.046 Uiso 1 1 calc R U . . .
C01X C 1.2615(3) 0.2209(2) 0.25916(19) 0.0371(8) Uani 1 1 d . . . . .
H01X H 1.284924 0.266479 0.280951 0.044 Uiso 1 1 calc R U . . .
C01Z C 1.1925(3) 0.3142(2) 0.5798(2) 0.0449(10) Uani 1 1 d . . . . .
C020 C -0.0298(3) 0.73273(19) 0.62410(19) 0.0366(8) Uani 1 1 d . . . . .
H020 H -0.040897 0.685365 0.608304 0.044 Uiso 1 1 calc R U . . .
C021 C 1.5733(3) 0.4552(2) 0.6101(2) 0.0451(10) Uani 1 1 d . . . . .
H021 H 1.630514 0.445190 0.612019 0.054 Uiso 1 1 calc R U . . .
C022 C 0.1042(3) 0.7141(2) 0.4303(2) 0.0381(8) Uani 1 1 d . . . . .
H022 H 0.091203 0.667429 0.433840 0.046 Uiso 1 1 calc R U . . .
C023 C 1.0786(3) 0.4611(2) 0.1056(2) 0.0444(9) Uani 1 1 d . . . . .
H023 H 1.135526 0.452013 0.104999 0.053 Uiso 1 1 calc R U . . .
C024 C 0.2170(3) 0.2920(2) 0.8259(2) 0.0391(9) Uani 1 1 d . . . . .
H024 H 0.245152 0.337668 0.845780 0.047 Uiso 1 1 calc R U . . .
C025 C 0.3967(3) 0.2663(2) 1.12386(19) 0.0422(9) Uani 1 1 d . . . . .
H025 H 0.422092 0.299206 1.161266 0.051 Uiso 1 1 calc R U . . .
C026 C 0.9100(3) 0.48855(19) 0.10153(18) 0.0360(8) Uani 1 1 d . . . . .
C027 C 0.8164(3) 0.50516(19) 0.09410(19) 0.0376(8) Uani 1 1 d . . . . .
H02A H 0.813935 0.526724 0.135179 0.045 Uiso 1 1 calc R U . . .
H02B H 0.806008 0.537801 0.064934 0.045 Uiso 1 1 calc R U . . .
C028 C 0.1353(3) 0.2792(2) 0.7762(2) 0.0508(11) Uani 1 1 d . . . . .
H028 H 0.108215 0.315479 0.762939 0.061 Uiso 1 1 calc R U . . .
C029 C 1.0085(3) 0.3588(2) 0.22254(18) 0.0365(8) Uani 1 1 d . . . . .
H029 H 1.055504 0.397741 0.229503 0.044 Uiso 1 1 calc R U . . .
C02A C 0.6064(3) 0.2384(2) 0.85033(19) 0.0383(8) Uani 1 1 d . . . . .
H02J H 0.648126 0.268131 0.837196 0.046 Uiso 1 1 calc R U . . .
C02B C 1.4039(3) 0.4823(2) 0.60228(18) 0.0365(8) Uani 1 1 d . . . . .
C02C C 0.4581(3) 0.2287(2) 0.68671(19) 0.0432(9) Uani 1 1 d . . . . .
C02E C -0.0918(3) 0.7569(2) 0.6501(2) 0.0431(9) Uani 1 1 d . . . . .
H02N H -0.143863 0.727011 0.652158 0.052 Uiso 1 1 calc R U . . .
C02F C 1.3091(3) 0.4968(2) 0.59203(19) 0.0395(8) Uani 1 1 d . . . . .
H02E H 1.302927 0.516054 0.632667 0.047 Uiso 1 1 calc R U . . .
H02F H 1.300429 0.530876 0.564191 0.047 Uiso 1 1 calc R U . . .
C02G C 0.2769(3) 0.1238(2) 0.9473(2) 0.0425(9) Uani 1 1 d . . . . .
H02K H 0.275665 0.075958 0.953188 0.051 Uiso 1 1 calc R U . . .
H02M H 0.213759 0.128562 0.929724 0.051 Uiso 1 1 calc R U . . .
C02H C 0.6190(3) 0.50926(19) -0.13110(19) 0.0395(9) Uani 1 1 d . . . . .
H02H H 0.588473 0.538334 -0.155108 0.047 Uiso 1 1 calc R U . . .
C02I C 1.2246(3) 0.3890(2) 0.6103(2) 0.0443(10) Uani 1 1 d . . . . .
H02G H 1.179302 0.403279 0.628994 0.053 Uiso 1 1 calc R U . . .
H02I H 1.282125 0.395278 0.644419 0.053 Uiso 1 1 calc R U . . .
C02J C 0.3217(3) 0.1724(2) 1.0113(2) 0.0402(9) Uani 1 1 d . . . . .
C02K C 0.3818(3) 0.7177(2) 0.7138(2) 0.0458(10) Uani 1 1 d . . . . .
H02O H 0.400395 0.682693 0.735376 0.055 Uiso 1 1 calc R U . . .
C02L C 0.8703(3) 0.2443(2) 0.2016(2) 0.0458(10) Uani 1 1 d . . . . .
H02L H 0.823349 0.205062 0.193408 0.055 Uiso 1 1 calc R U . . .
C02M C 0.4833(3) 0.1546(2) 0.89083(19) 0.0384(8) Uani 1 1 d . . . . .
C02N C 0.1058(3) 0.7301(2) 0.3725(2) 0.0440(9) Uani 1 1 d . . . . .
H02P H 0.092335 0.695067 0.337140 0.053 Uiso 1 1 calc R U . . .
C02O C 0.7334(3) 0.4023(2) 0.12000(19) 0.0419(9) Uani 1 1 d . . . . .
H02C H 0.690967 0.419660 0.139771 0.050 Uiso 1 1 calc R U . . .
H02D H 0.792654 0.409463 0.152565 0.050 Uiso 1 1 calc R U . . .
C02P C 0.6867(3) 0.3251(2) 0.5599(2) 0.0376(8) Uani 1 1 d . . . . .
H02Q H 0.736374 0.355410 0.590618 0.045 Uiso 1 1 calc R U . . .
C02Q C 0.7821(3) 0.2228(2) 0.7686(2) 0.0420(9) Uani 1 1 d . . . . .
H02S H 0.799802 0.268505 0.790391 0.050 Uiso 1 1 calc R U . . .
C02R C 0.3121(3) 0.1531(2) 1.0680(2) 0.0463(10) Uani 1 1 d . . . . .
H02R H 0.279793 0.108876 1.067683 0.056 Uiso 1 1 calc R U . . .
C02S C 0.1384(3) 0.8302(2) 0.4766(2) 0.0426(9) Uani 1 1 d . . . . .
C02T C 0.3508(3) 0.2002(2) 1.1247(2) 0.0454(10) Uani 1 1 d . . . . .
H02T H 0.346116 0.187696 1.163000 0.054 Uiso 1 1 calc R U . . .
C02U C 1.1915(3) 0.3253(2) 0.0543(2) 0.0394(9) Uani 1 1 d . . . . .
H02U H 1.240993 0.354858 0.085782 0.047 Uiso 1 1 calc R U . . .
C02V C 0.9893(3) 0.5292(2) 0.1477(2) 0.0449(10) Uani 1 1 d . . . . .
H02V H 0.984784 0.565784 0.176364 0.054 Uiso 1 1 calc R U . . .
C02W C 0.9354(3) 0.3656(2) 0.2443(2) 0.0422(9) Uani 1 1 d . . . . .
H02W H 0.932697 0.408301 0.265572 0.051 Uiso 1 1 calc R U . . .
C02X C 0.3236(3) 0.8181(2) 0.6490(2) 0.0440(9) Uani 1 1 d . . . . .
C02Y C 0.5092(3) 0.3477(2) 0.72285(19) 0.0428(9) Uani 1 1 d . . . . .
H02Y H 0.555046 0.387490 0.730173 0.051 Uiso 1 1 calc R U . . .
C030 C 0.1429(3) 0.8499(2) 0.4191(2) 0.0481(11) Uani 1 1 d . . . . .
H030 H 0.156054 0.896695 0.416041 0.058 Uiso 1 1 calc R U . . .
C031 C 1.4803(3) 0.5218(2) 0.6502(2) 0.0454(10) Uani 1 1 d . . . . .
H031 H 1.473744 0.557029 0.679367 0.054 Uiso 1 1 calc R U . . .
C032 C 0.6563(3) 0.4534(2) 0.03097(19) 0.0376(8) Uani 1 1 d . . . . .
H03A H 0.644036 0.495137 0.051717 0.045 Uiso 1 1 calc R U . . .
H03B H 0.606661 0.414675 0.028105 0.045 Uiso 1 1 calc R U . . .
C033 C 0.6089(3) 0.1683(2) 0.8465(2) 0.0467(10) Uani 1 1 d . . . . .
H033 H 0.650885 0.149959 0.830094 0.056 Uiso 1 1 calc R U . . .
C034 C 0.7321(3) 0.0897(2) 0.7058(2) 0.0494(11) Uani 1 1 d . . . . .
H034 H 0.713168 0.044139 0.683598 0.059 Uiso 1 1 calc R U . . .
C035 C 1.0728(3) 0.5149(2) 0.1502(2) 0.0477(10) Uani 1 1 d . . . . .
H035 H 1.125750 0.540648 0.181484 0.057 Uiso 1 1 calc R U . . .
C036 C 0.5457(3) 0.1261(2) 0.8682(2) 0.0451(10) Uani 1 1 d . . . . .
H036 H 0.545943 0.079137 0.867213 0.054 Uiso 1 1 calc R U . . .
C037 C 0.6741(3) 0.3284(2) 0.4961(2) 0.0447(10) Uani 1 1 d . . . . .
H037 H 0.715237 0.359605 0.483889 0.054 Uiso 1 1 calc R U . . .
C038 C 0.5985(3) 0.2840(2) 0.4507(2) 0.0460(10) Uani 1 1 d . . . . .
H038 H 0.586327 0.286863 0.407623 0.055 Uiso 1 1 calc R U . . .
C039 C 0.2183(3) 0.1746(2) 0.8163(2) 0.0446(9) Uani 1 1 d . . . . .
C03A C 0.1457(3) 0.8832(2) 0.5348(2) 0.0460(10) Uani 1 1 d . . . . .
H03P H 0.184041 0.927183 0.534258 0.055 Uiso 1 1 calc R U . . .
H03Q H 0.084907 0.890932 0.533295 0.055 Uiso 1 1 calc R U . . .
C03B C 0.9594(3) 0.1745(2) 0.1485(2) 0.0458(10) Uani 1 1 d . . . . .
H03C H 0.980353 0.146136 0.180013 0.055 Uiso 1 1 calc R U . . .
H03D H 0.900347 0.149035 0.119212 0.055 Uiso 1 1 calc R U . . .
C03C C 0.1276(3) 0.7988(2) 0.3671(2) 0.0484(10) Uani 1 1 d . . . . .
H03R H 0.131942 0.810690 0.328513 0.058 Uiso 1 1 calc R U . . .
C03D C 0.6841(3) 0.1395(2) 0.6838(2) 0.0414(9) Uani 1 1 d . . . . .
C03E C 0.8647(3) 0.3072(2) 0.2340(2) 0.0446(10) Uani 1 1 d . . . . .
H03E H 0.814471 0.310401 0.248632 0.054 Uiso 1 1 calc R U . . .
C03F C 1.2007(3) 0.2246(2) 0.5042(2) 0.0467(10) Uani 1 1 d . . . . .
H03F H 1.223340 0.210164 0.471145 0.056 Uiso 1 1 calc R U . . .
C03G C 0.9840(3) 0.2008(2) 0.0489(2) 0.0485(10) Uani 1 1 d . . . . .
H03G H 0.936336 0.226499 0.050357 0.058 Uiso 1 1 calc R U . . .
H03H H 0.955474 0.157302 0.019230 0.058 Uiso 1 1 calc R U . . .
C03H C 0.4297(3) 0.3540(3) 0.7382(2) 0.0490(11) Uani 1 1 d . . . . .
H03Y H 0.422734 0.396636 0.756626 0.059 Uiso 1 1 calc R U . . .
C03I C 0.4800(3) 0.1611(2) 0.6619(2) 0.0475(10) Uani 1 1 d . . . . .
H03 H 0.508040 0.139827 0.697484 0.057 Uiso 1 1 calc R U . . .
H H 0.423576 0.129188 0.635452 0.057 Uiso 1 1 calc R U . . .
C03J C 0.6982(3) 0.3267(2) 0.0940(2) 0.0411(9) Uani 1 1 d . . . . .
C03K C 0.2875(3) 0.8709(2) 0.6091(2) 0.0464(10) Uani 1 1 d . . . . .
H03S H 0.314945 0.917695 0.632850 0.056 Uiso 1 1 calc R U . . .
H03T H 0.304265 0.866349 0.569936 0.056 Uiso 1 1 calc R U . . .
C03L C 0.6470(3) 0.1863(2) 0.0480(3) 0.0547(12) Uani 1 1 d . . . . .
H03L H 0.630699 0.138696 0.032136 0.066 Uiso 1 1 calc R U . . .
C03M C 0.7024(3) 0.2316(2) 0.0226(2) 0.0495(11) Uani 1 1 d . . . . .
H03M H 0.722969 0.213474 -0.010242 0.059 Uiso 1 1 calc R U . . .
C03N C 0.4135(3) 0.1115(2) 0.9151(2) 0.0438(9) Uani 1 1 d . . . . .
H03K H 0.398313 0.063615 0.893237 0.053 Uiso 1 1 calc R U . . .
H03N H 0.439779 0.112370 0.960524 0.053 Uiso 1 1 calc R U . . .
C03O C 1.5661(3) 0.5084(2) 0.6544(2) 0.0490(10) Uani 1 1 d . . . . .
H03O H 1.618312 0.534485 0.686139 0.059 Uiso 1 1 calc R U . . .
C03P C 0.4112(3) 0.8341(2) 0.6936(2) 0.0508(11) Uani 1 1 d . . . . .
H03U H 0.449155 0.878005 0.701388 0.061 Uiso 1 1 calc R U . . .
C03Q C 0.0065(3) 0.8704(2) 0.6715(2) 0.0500(11) Uani 1 1 d . . . . .
H03V H 0.019489 0.917838 0.687740 0.060 Uiso 1 1 calc R U . . .
C03R C 0.0663(3) 0.8417(2) 0.6456(2) 0.0421(9) Uani 1 1 d . . . . .
C03S C 0.4970(3) 0.1844(3) 0.5590(2) 0.0524(11) Uani 1 1 d . . . . .
H1 H 0.442410 0.202281 0.559247 0.063 Uiso 1 1 calc R U . . .
HA H 0.477402 0.139880 0.530225 0.063 Uiso 1 1 calc R U . . .
C03T C 0.3740(3) 0.2313(3) 0.6989(2) 0.0513(11) Uani 1 1 d . . . . .
H2 H 0.327890 0.191187 0.689320 0.062 Uiso 1 1 calc R U . . .
C03U C 1.0782(3) 0.1317(2) 0.1125(2) 0.0494(10) Uani 1 1 d . . . . .
H03I H 1.103247 0.131490 0.076933 0.059 Uiso 1 1 calc R U . . .
H03J H 1.037301 0.086913 0.106671 0.059 Uiso 1 1 calc R U . . .
C03V C -0.0743(3) 0.8269(2) 0.6730(2) 0.0510(11) Uani 1 1 d . . . . .
H03X H -0.115911 0.845566 0.689558 0.061 Uiso 1 1 calc R U . . .
C03W C 1.3008(3) 0.1689(2) 0.2830(2) 0.0500(11) Uani 1 1 d . . . . .
H03W H 1.349532 0.178594 0.320864 0.060 Uiso 1 1 calc R U . . .
C03X C 1.1548(3) 0.1423(2) 0.1733(2) 0.0440(9) Uani 1 1 d . . . . .
C03Y C 0.3607(3) 0.2944(3) 0.7253(2) 0.0538(12) Uani 1 1 d . . . . .
H3 H 0.305904 0.296836 0.734372 0.065 Uiso 1 1 calc R U . . .
C03Z C 1.0482(3) 0.2377(3) -0.0378(2) 0.0620(14) Uani 1 1 d . . . . .
H03Z H 0.999344 0.206630 -0.068549 0.074 Uiso 1 1 calc R U . . .
C040 C 0.8313(3) 0.1735(2) 0.7924(2) 0.0490(10) Uani 1 1 d . . . . .
H040 H 0.880236 0.186297 0.830161 0.059 Uiso 1 1 calc R U . . .
C041 C 1.1125(3) 0.1975(3) 0.5739(3) 0.0617(15) Uani 1 1 d . . . . .
H041 H 1.075494 0.165456 0.588487 0.074 Uiso 1 1 calc R U . . .
C042 C 0.6424(3) 0.2843(2) 0.1199(2) 0.0488(11) Uani 1 1 d . . . . .
H042 H 0.622028 0.303324 0.152501 0.059 Uiso 1 1 calc R U . . .
C043 C 1.1867(3) 0.3233(3) -0.0094(2) 0.0544(12) Uani 1 1 d . . . . .
H043 H 1.232315 0.351504 -0.020415 0.065 Uiso 1 1 calc R U . . .
C044 C 0.6036(3) 0.1236(2) 0.6234(2) 0.0502(11) Uani 1 1 d . . . . .
H04J H 0.626397 0.124454 0.586776 0.060 Uiso 1 1 calc R U . . .
H04K H 0.567480 0.077325 0.619355 0.060 Uiso 1 1 calc R U . . .
C045 C 1.1352(3) 0.2671(3) 0.6011(3) 0.0563(13) Uani 1 1 d . . . . .
H045 H 1.112218 0.282521 0.633660 0.068 Uiso 1 1 calc R U . . .
C046 C 1.1924(3) 0.0869(2) 0.1937(3) 0.0615(14) Uani 1 1 d . . . . .
H046 H 1.168826 0.041759 0.170860 0.074 Uiso 1 1 calc R U . . .
C047 C 0.4399(3) 0.7823(3) 0.7260(2) 0.0564(12) Uani 1 1 d . . . . .
H047 H 0.498136 0.791093 0.755927 0.068 Uiso 1 1 calc R U . . .
C048 C 1.1460(3) 0.1759(2) 0.5240(3) 0.0586(14) Uani 1 1 d . . . . .
H048 H 1.131475 0.129362 0.504671 0.070 Uiso 1 1 calc R U . . .
C049 C 0.1587(3) 0.8852(2) 0.6471(2) 0.0457(10) Uani 1 1 d . . . . .
H04G H 0.153560 0.933094 0.645617 0.055 Uiso 1 1 calc R U . . .
H04I H 0.205407 0.884436 0.686581 0.055 Uiso 1 1 calc R U . . .
C04A C 0.1360(3) 0.1586(3) 0.7669(2) 0.0597(13) Uani 1 1 d . . . . .
H04A H 0.108536 0.112694 0.747351 0.072 Uiso 1 1 calc R U . . .
C04B C 0.6178(3) 0.2144(2) 0.0969(3) 0.0552(12) Uani 1 1 d . . . . .
H04B H 0.581083 0.185609 0.114459 0.066 Uiso 1 1 calc R U . . .
C04C C 0.8070(4) 0.1069(2) 0.7597(2) 0.0525(11) Uani 1 1 d . . . . .
H04L H 0.840418 0.073933 0.773703 0.063 Uiso 1 1 calc R U . . .
C04D C 1.2661(4) 0.1015(3) 0.2493(3) 0.0675(15) Uani 1 1 d . . . . .
H04D H 1.292632 0.065594 0.264154 0.081 Uiso 1 1 calc R U . . .
C04E C 0.0957(3) 0.2123(3) 0.7473(2) 0.0586(13) Uani 1 1 d . . . . .
H04E H 0.040786 0.202526 0.713841 0.070 Uiso 1 1 calc R U . . .
C04F C 0.2729(3) 0.1190(2) 0.8350(2) 0.0475(10) Uani 1 1 d . . . . .
H04C H 0.231068 0.074329 0.828076 0.057 Uiso 1 1 calc R U . . .
H04F H 0.313609 0.114614 0.809105 0.057 Uiso 1 1 calc R U . . .
C04H C 1.1143(4) 0.2797(4) -0.0557(3) 0.0751(18) Uani 1 1 d . . . . .
H04H H 1.109575 0.278285 -0.098682 0.090 Uiso 1 1 calc R U . . .

loop_
_atom_site_aniso_label
_atom_site_aniso_U_11
_atom_site_aniso_U_22
_atom_site_aniso_U_33
_atom_site_aniso_U_23
_atom_site_aniso_U_13
_atom_site_aniso_U_12
Zn01 0.02436(19) 0.02151(19) 0.0334(2) 0.00537(16) -0.00487(17) 0.00420(15)
Zn02 0.02459(19) 0.01980(18) 0.0345(2) 0.00652(16) -0.00392(17) 0.00406(15)
Zn03 0.0263(2) 0.02343(19) 0.0315(2) 0.00000(16) -0.00252(17) -0.00194(16)
Zn04 0.0327(2) 0.01633(17) 0.0359(2) 0.00757(16) -0.00130(18) 0.00106(16)
Zn05 0.0320(2) 0.01660(18) 0.0415(2) 0.01069(16) -0.00027(19) 0.00250(16)
Zn06 0.0263(2) 0.0332(2) 0.0317(2) -0.00383(17) -0.00135(18) -0.00562(17)
Cl07 0.0307(4) 0.0229(4) 0.0405(5) 0.0008(3) -0.0030(4) -0.0044(3)
Cl08 0.0321(4) 0.0272(4) 0.0366(5) -0.0026(3) -0.0031(4) -0.0056(3)
Cl09 0.0391(5) 0.0172(4) 0.0513(5) 0.0086(4) 0.0020(4) 0.0009(3)
Cl0A 0.0435(5) 0.0165(4) 0.0454(5) 0.0062(3) 0.0012(4) 0.0003(3)
Cl0C 0.0322(5) 0.0313(4) 0.0452(5) -0.0043(4) -0.0041(4) 0.0103(4)
Cl0D 0.0309(4) 0.0327(4) 0.0440(5) -0.0066(4) -0.0057(4) 0.0093(4)
N00J 0.0314(15) 0.0250(14) 0.0329(15) 0.0084(12) 0.0016(13) 0.0044(12)
N00K 0.0247(14) 0.0199(13) 0.0309(14) 0.0046(11) -0.0061(12) 0.0031(11)
N00O 0.0366(17) 0.0273(15) 0.0384(17) 0.0080(13) 0.0072(15) 0.0028(13)
N00P 0.0256(14) 0.0266(14) 0.0315(15) 0.0024(12) -0.0080(12) 0.0011(12)
N00Q 0.0267(14) 0.0179(12) 0.0331(15) 0.0044(11) -0.0056(12) 0.0056(11)
N00R 0.0276(15) 0.0394(17) 0.0353(16) 0.0132(14) 0.0018(13) 0.0111(13)
N00S 0.0303(16) 0.0261(15) 0.0420(17) 0.0141(13) 0.0011(14) 0.0054(12)
N00T 0.0244(14) 0.0350(16) 0.0351(16) 0.0035(13) -0.0019(13) 0.0024(12)
N00U 0.0290(15) 0.0271(15) 0.0401(17) 0.0082(13) 0.0015(14) 0.0056(12)
N00V 0.0379(18) 0.0240(15) 0.0479(19) 0.0083(13) 0.0083(16) 0.0065(13)
N00W 0.0283(15) 0.0337(16) 0.0345(16) 0.0113(13) 0.0013(13) 0.0078(13)
N00X 0.0252(14) 0.0276(15) 0.0344(16) 0.0044(12) -0.0035(13) 0.0036(12)
N00Y 0.0226(14) 0.052(2) 0.0301(16) -0.0005(14) 0.0010(13) 0.0005(14)
N00Z 0.0290(15) 0.0356(17) 0.0299(15) -0.0018(13) -0.0024(13) 0.0011(13)
N010 0.0323(16) 0.0223(14) 0.0451(18) 0.0137(13) 0.0041(15) 0.0048(12)
N011 0.0333(16) 0.0202(13) 0.0360(16) 0.0069(12) -0.0005(14) 0.0021(12)
N012 0.0340(17) 0.0312(16) 0.0411(18) 0.0037(14) 0.0054(15) 0.0017(13)
N013 0.0352(17) 0.0365(17) 0.0340(16) 0.0061(13) 0.0021(14) 0.0099(14)
N014 0.0307(16) 0.0336(16) 0.0479(19) 0.0189(15) -0.0018(15) 0.0066(13)
N015 0.0328(17) 0.0329(16) 0.051(2) 0.0242(15) 0.0034(15) 0.0089(14)
N016 0.0340(17) 0.0294(16) 0.0396(18) 0.0104(13) -0.0062(14) 0.0039(13)
N017 0.0299(16) 0.0302(16) 0.0424(18) -0.0051(14) -0.0002(15) -0.0008(13)
N018 0.0325(17) 0.050(2) 0.0347(17) -0.0031(15) 0.0041(15) -0.0063(15)
N01A 0.0342(17) 0.0299(16) 0.049(2) 0.0166(14) -0.0045(15) 0.0053(13)
C01B 0.0364(19) 0.0244(16) 0.0318(18) 0.0061(14) -0.0022(16) 0.0017(14)
C01C 0.0259(17) 0.0336(19) 0.037(2) 0.0083(15) -0.0030(16) -0.0011(15)
C01E 0.037(2) 0.0229(16) 0.0336(18) 0.0050(14) -0.0061(16) -0.0008(14)
C01F 0.0311(18) 0.0243(17) 0.046(2) 0.0070(15) -0.0042(17) 0.0099(14)
C01H 0.0301(18) 0.0309(18) 0.038(2) 0.0057(15) -0.0044(16) 0.0056(15)
C01I 0.0283(18) 0.0289(18) 0.044(2) 0.0014(16) -0.0008(17) 0.0030(15)
C01K 0.0340(19) 0.0229(16) 0.0367(19) 0.0062(14) -0.0014(16) -0.0026(14)
C01L 0.0320(18) 0.0215(15) 0.0332(18) 0.0016(13) 0.0003(15) 0.0030(14)
C01M 0.0322(18) 0.0274(17) 0.041(2) 0.0030(15) -0.0017(16) 0.0117(15)
C01N 0.0296(17) 0.0197(15) 0.0351(18) 0.0019(13) -0.0050(15) 0.0021(13)
C01O 0.0237(16) 0.0238(16) 0.0374(19) 0.0031(14) -0.0018(15) 0.0039(13)
C01P 0.0249(17) 0.048(2) 0.0321(18) -0.0026(16) 0.0000(16) 0.0074(16)
C01Q 0.0323(19) 0.0261(17) 0.043(2) 0.0014(15) -0.0066(17) 0.0041(15)
C01R 0.0275(17) 0.0203(15) 0.0379(19) 0.0044(13) -0.0018(15) 0.0032(13)
C01S 0.0282(18) 0.0351(19) 0.044(2) 0.0125(16) 0.0036(17) 0.0108(15)
C01T 0.033(2) 0.047(2) 0.035(2) 0.0004(17) -0.0050(17) 0.0113(18)
C01U 0.042(2) 0.0265(18) 0.046(2) 0.0179(16) 0.0078(19) 0.0068(16)
C01V 0.0304(19) 0.053(3) 0.0331(19) -0.0048(18) -0.0054(17) 0.0137(18)
C01W 0.035(2) 0.0192(16) 0.045(2) 0.0079(15) -0.0109(17) 0.0022(14)
C01X 0.036(2) 0.0334(19) 0.039(2) 0.0124(16) 0.0048(17) 0.0061(16)
C01Z 0.035(2) 0.054(3) 0.050(2) 0.035(2) 0.0042(19) 0.0139(19)
C020 0.0310(19) 0.0292(18) 0.040(2) 0.0117(15) -0.0023(16) -0.0001(15)
C021 0.0274(19) 0.042(2) 0.049(2) -0.0009(19) -0.0080(18) 0.0029(17)
C022 0.0296(19) 0.0326(19) 0.046(2) 0.0107(17) 0.0007(17) 0.0063(15)
C023 0.0276(19) 0.041(2) 0.051(2) 0.0051(19) -0.0055(18) 0.0006(17)
C024 0.041(2) 0.0326(19) 0.044(2) 0.0192(17) 0.0058(18) 0.0116(17)
C025 0.038(2) 0.042(2) 0.035(2) 0.0076(17) -0.0080(17) 0.0091(18)
C026 0.0342(19) 0.0321(18) 0.0339(19) 0.0059(15) -0.0015(16) 0.0067(15)
C027 0.039(2) 0.0312(19) 0.0341(19) 0.0005(15) 0.0000(17) 0.0086(16)
C028 0.043(2) 0.049(3) 0.056(3) 0.029(2) 0.000(2) 0.011(2)
C029 0.0308(18) 0.0337(19) 0.0352(19) 0.0047(15) -0.0040(16) 0.0057(15)
C02A 0.0321(19) 0.0339(19) 0.038(2) 0.0078(16) -0.0011(17) -0.0025(16)
C02B 0.038(2) 0.0337(19) 0.0316(18) 0.0039(15) 0.0016(17) 0.0074(16)
C02C 0.031(2) 0.056(3) 0.0308(19) 0.0077(18) -0.0007(17) -0.0022(18)
C02E 0.032(2) 0.043(2) 0.048(2) 0.0167(19) 0.0009(18) 0.0040(17)
C02F 0.041(2) 0.034(2) 0.036(2) 0.0007(16) 0.0018(18) 0.0084(17)
C02G 0.037(2) 0.035(2) 0.048(2) 0.0103(18) 0.0019(19) 0.0035(17)
C02H 0.036(2) 0.0285(18) 0.044(2) 0.0107(16) -0.0061(17) 0.0083(16)
C02I 0.044(2) 0.055(3) 0.039(2) 0.024(2) 0.0081(19) 0.018(2)
C02J 0.036(2) 0.034(2) 0.042(2) 0.0123(17) -0.0009(18) 0.0036(16)
C02K 0.051(3) 0.043(2) 0.042(2) 0.0236(19) 0.003(2) 0.014(2)
C02L 0.030(2) 0.052(3) 0.050(2) 0.024(2) 0.0005(19) 0.0033(18)
C02M 0.034(2) 0.0313(19) 0.039(2) 0.0059(16) -0.0025(17) 0.0032(16)
C02N 0.034(2) 0.046(2) 0.045(2) 0.0115(19) -0.0007(18) 0.0074(18)
C02O 0.040(2) 0.047(2) 0.037(2) 0.0159(18) 0.0038(18) 0.0120(19)
C02P 0.0308(19) 0.035(2) 0.042(2) 0.0064(16) 0.0026(17) 0.0088(16)
C02Q 0.048(2) 0.034(2) 0.039(2) 0.0032(16) 0.0073(19) 0.0060(18)
C02R 0.048(2) 0.041(2) 0.045(2) 0.0167(19) 0.004(2) 0.0062(19)
C02S 0.039(2) 0.036(2) 0.049(2) 0.0155(18) 0.0019(19) 0.0096(17)
C02T 0.037(2) 0.054(3) 0.041(2) 0.019(2) 0.0021(19) 0.010(2)
C02U 0.034(2) 0.038(2) 0.045(2) 0.0135(17) 0.0046(18) 0.0123(17)
C02V 0.045(2) 0.038(2) 0.035(2) -0.0038(17) -0.0044(19) 0.0030(18)
C02W 0.036(2) 0.048(2) 0.042(2) 0.0116(18) 0.0044(18) 0.0164(19)
C02X 0.040(2) 0.037(2) 0.048(2) 0.0145(18) -0.0005(19) 0.0088(18)
C02Y 0.034(2) 0.052(2) 0.036(2) 0.0058(18) 0.0017(18) 0.0098(19)
C030 0.041(2) 0.051(3) 0.053(3) 0.027(2) 0.007(2) 0.009(2)
C031 0.044(2) 0.041(2) 0.037(2) -0.0043(17) -0.0028(19) 0.0041(19)
C032 0.0314(19) 0.040(2) 0.042(2) 0.0130(17) 0.0056(17) 0.0147(16)
C033 0.044(2) 0.047(2) 0.044(2) 0.0057(19) 0.007(2) 0.008(2)
C034 0.056(3) 0.0271(19) 0.063(3) 0.0066(19) 0.019(3) 0.0014(19)
C035 0.034(2) 0.049(2) 0.038(2) -0.0039(18) -0.0114(18) -0.0053(18)
C036 0.043(2) 0.033(2) 0.049(2) 0.0062(18) -0.001(2) 0.0073(18)
C037 0.041(2) 0.045(2) 0.044(2) 0.0167(19) 0.0015(19) 0.0103(19)
C038 0.050(3) 0.048(2) 0.036(2) 0.0094(18) 0.001(2) 0.022(2)
C039 0.042(2) 0.044(2) 0.041(2) 0.0164(19) 0.0010(19) 0.0056(19)
C03A 0.042(2) 0.036(2) 0.055(3) 0.0163(19) 0.001(2) 0.0130(18)
C03B 0.035(2) 0.033(2) 0.057(3) 0.0036(18) 0.002(2) -0.0038(17)
C03C 0.039(2) 0.058(3) 0.045(2) 0.024(2) 0.002(2) 0.010(2)
C03D 0.042(2) 0.033(2) 0.046(2) 0.0042(17) 0.014(2) -0.0010(17)
C03E 0.035(2) 0.055(3) 0.045(2) 0.022(2) 0.0055(19) 0.0143(19)
C03F 0.038(2) 0.041(2) 0.056(3) 0.026(2) -0.003(2) 0.0093(18)
C03G 0.032(2) 0.048(2) 0.043(2) -0.0126(19) -0.0129(18) 0.0039(18)
C03H 0.037(2) 0.069(3) 0.042(2) 0.020(2) 0.006(2) 0.019(2)
C03I 0.035(2) 0.049(2) 0.042(2) -0.0006(19) 0.0029(19) -0.0139(18)
C03J 0.035(2) 0.046(2) 0.045(2) 0.0246(19) 0.0038(18) 0.0162(18)
C03K 0.047(2) 0.037(2) 0.052(3) 0.0166(19) 0.006(2) 0.0086(19)
C03L 0.042(2) 0.033(2) 0.077(3) 0.024(2) -0.007(2) 0.0050(18)
C03M 0.045(2) 0.031(2) 0.063(3) 0.018(2) -0.003(2) 0.0094(18)
C03N 0.048(2) 0.032(2) 0.044(2) 0.0109(17) 0.000(2) 0.0109(18)
C03O 0.034(2) 0.051(3) 0.041(2) -0.0023(19) -0.0102(18) -0.0026(19)
C03P 0.042(2) 0.044(2) 0.053(3) 0.016(2) -0.007(2) 0.0048(19)
C03Q 0.052(3) 0.041(2) 0.060(3) 0.017(2) 0.013(2) 0.015(2)
C03R 0.039(2) 0.038(2) 0.047(2) 0.0161(18) 0.0051(19) 0.0103(18)
C03S 0.034(2) 0.068(3) 0.039(2) -0.005(2) 0.0012(19) -0.008(2)
C03T 0.032(2) 0.073(3) 0.043(2) 0.026(2) 0.0022(19) 0.003(2)
C03U 0.040(2) 0.033(2) 0.060(3) -0.0024(19) 0.001(2) -0.0012(18)
C03V 0.049(3) 0.051(3) 0.058(3) 0.017(2) 0.018(2) 0.016(2)
C03W 0.046(2) 0.048(3) 0.057(3) 0.026(2) 0.006(2) 0.015(2)
C03X 0.041(2) 0.0278(19) 0.057(3) 0.0055(18) 0.006(2) 0.0066(17)
C03Y 0.037(2) 0.085(4) 0.048(3) 0.032(3) 0.011(2) 0.024(2)
C03Z 0.040(3) 0.097(4) 0.037(2) -0.001(2) -0.005(2) 0.019(3)
C040 0.046(2) 0.048(3) 0.045(2) 0.014(2) 0.001(2) 0.007(2)
C041 0.032(2) 0.064(3) 0.086(4) 0.055(3) -0.001(2) 0.007(2)
C042 0.041(2) 0.058(3) 0.051(3) 0.028(2) 0.007(2) 0.015(2)
C043 0.041(2) 0.081(4) 0.052(3) 0.031(3) 0.014(2) 0.027(2)
C044 0.050(3) 0.036(2) 0.049(3) -0.0073(19) 0.008(2) -0.0086(19)
C045 0.037(2) 0.068(3) 0.067(3) 0.046(3) 0.005(2) 0.012(2)
C046 0.051(3) 0.034(2) 0.094(4) 0.021(2) 0.007(3) 0.013(2)
C047 0.046(3) 0.065(3) 0.050(3) 0.023(2) -0.005(2) 0.016(2)
C048 0.040(2) 0.040(2) 0.086(4) 0.037(3) -0.002(2) 0.003(2)
C049 0.050(3) 0.032(2) 0.055(3) 0.0126(19) 0.013(2) 0.0115(19)
C04A 0.052(3) 0.056(3) 0.052(3) 0.016(2) -0.011(2) 0.001(2)
C04B 0.054(3) 0.049(3) 0.066(3) 0.031(2) 0.011(3) 0.017(2)
C04C 0.061(3) 0.042(2) 0.055(3) 0.017(2) 0.015(3) 0.013(2)
C04D 0.053(3) 0.048(3) 0.099(4) 0.035(3) 0.007(3) 0.016(2)
C04E 0.042(3) 0.066(3) 0.052(3) 0.023(2) -0.013(2) 0.006(2)
C04F 0.046(2) 0.036(2) 0.044(2) 0.0106(18) -0.0100(19) 0.0007(18)
C04H 0.054(3) 0.137(6) 0.040(3) 0.028(3) 0.009(3) 0.038(4)

loop_
_atom_type_symbol
_atom_type_description
_atom_type_scat_dispersion_real
_atom_type_scat_dispersion_imag
_atom_type_scat_source
C C 0.0033 0.0016 'International Tables Vol C Tables 4.2.6.8 and 6.1.1.4'
H H 0.0000 0.0000 'International Tables Vol C Tables 4.2.6.8 and 6.1.1.4'
Cl Cl 0.1484 0.1585 'International Tables Vol C Tables 4.2.6.8 and 6.1.1.4'
N N 0.0061 0.0033 'International Tables Vol C Tables 4.2.6.8 and 6.1.1.4'
Zn Zn 0.2839 1.4301 'International Tables Vol C Tables 4.2.6.8 and 6.1.1.4'

loop_
_geom_angle_atom_site_label_1
_geom_angle_atom_site_label_2
_geom_angle_atom_site_label_3
_geom_angle
_geom_angle_site_symmetry_1
_geom_angle_site_symmetry_3
_geom_angle_publ_flag
N00K Zn01 Cl0D 103.32(9) . . ?
N00K Zn01 N00W 77.04(11) . . ?
N00K Zn01 N014 118.04(12) . . ?
N00W Zn01 Cl0D 178.31(9) . . ?
N00X Zn01 Cl0D 100.31(9) . . ?
N00X Zn01 N00K 112.45(11) . . ?
N00X Zn01 N00W 78.05(12) . . ?
N00X Zn01 N014 116.16(13) . . ?
N014 Zn01 Cl0D 103.32(10) . . ?
N014 Zn01 N00W 77.87(12) . . ?
N00P Zn02 Cl0C 101.97(9) . . ?
N00P Zn02 N00R 77.47(12) . . ?
N00Q Zn02 Cl0C 102.14(9) . . ?
N00Q Zn02 N00P 113.91(11) . . ?
N00Q Zn02 N00R 76.63(11) . . ?
N00R Zn02 Cl0C 178.21(8) . . ?
N015 Zn02 Cl0C 102.98(10) . . ?
N015 Zn02 N00P 115.42(13) . . ?
N015 Zn02 N00Q 117.29(12) . . ?
N015 Zn02 N00R 78.78(13) . . ?
N00T Zn03 Cl07 104.18(10) . . ?
N00T Zn03 N00U 113.89(12) . . ?
N00T Zn03 N013 118.12(13) . . ?
N00T Zn03 N017 77.54(12) . . ?
N00U Zn03 Cl07 101.37(10) . . ?
N00U Zn03 N013 114.91(13) . . ?
N00U Zn03 N017 78.36(13) . . ?
N013 Zn03 Cl07 101.08(10) . . ?
N013 Zn03 N017 77.47(13) . . ?
N017 Zn03 Cl07 178.18(9) . . ?
N00J Zn04 Cl0A 100.82(9) . . ?
N00J Zn04 N011 77.35(12) . . ?
N00O Zn04 Cl0A 103.76(9) . . ?
N00O Zn04 N00J 116.31(12) . . ?
N00O Zn04 N011 78.31(12) . . ?
N00O Zn04 N016 111.17(14) . . ?
N011 Zn04 Cl0A 177.74(9) . . ?
N016 Zn04 Cl0A 102.10(10) . . ?
N016 Zn04 N00J 119.48(13) . . ?
N016 Zn04 N011 77.83(12) . . ?
N00S Zn05 Cl09 101.21(10) . . ?
N00S Zn05 N010 77.70(12) . . ?
N00V Zn05 Cl09 103.33(9) . . ?
N00V Zn05 N00S 117.33(13) . . ?
N00V Zn05 N010 78.78(12) . . ?
N00V Zn05 N01A 111.38(14) . . ?
N010 Zn05 Cl09 177.89(9) . . ?
N01A Zn05 Cl09 101.44(10) . . ?
N01A Zn05 N00S 118.70(13) . . ?
N01A Zn05 N010 77.64(12) . . ?
N00Y Zn06 Cl08 103.70(10) . . ?
N00Y Zn06 N00Z 114.68(13) . . ?
N00Y Zn06 N012 115.89(13) . . ?
N00Y Zn06 N018 78.36(13) . . ?
N00Z Zn06 Cl08 100.64(10) . . ?
N00Z Zn06 N018 78.02(13) . . ?
N012 Zn06 Cl08 101.38(10) . . ?
N012 Zn06 N00Z 117.01(13) . . ?
N012 Zn06 N018 77.93(14) . . ?
N018 Zn06 Cl08 177.90(9) . . ?
C01H N00J Zn04 124.6(2) . . ?
C02J N00J Zn04 116.2(3) . . ?
C02J N00J C01H 119.2(3) . . ?
C01L N00K Zn01 123.0(2) . . ?
C01L N00K C01O 118.8(3) . . ?
C01O N00K Zn01 117.8(2) . . ?
C01K N00O Zn04 123.4(2) . . ?
C01K N00O C02M 118.9(3) . . ?
C02M N00O Zn04 117.6(3) . . ?
C01I N00P Zn02 123.0(3) . . ?
C02B N00P Zn02 117.3(3) . . ?
C02B N00P C01I 119.6(3) . . ?
C01N N00Q Zn02 121.7(2) . . ?
C01R N00Q Zn02 118.3(2) . . ?
C01R N00Q C01N 119.7(3) . . ?
C01S N00R Zn02 106.7(2) . . ?
C02F N00R Zn02 106.7(2) . . ?
C02F N00R C01S 112.6(3) . . ?
C02F N00R C02I 112.8(3) . . ?
C02I N00R Zn02 105.6(2) . . ?
C02I N00R C01S 111.8(3) . . ?
C022 N00S Zn05 124.3(2) . . ?
C02S N00S Zn05 117.9(3) . . ?
C02S N00S C022 117.5(3) . . ?
C01C N00T Zn03 118.3(3) . . ?
C01C N00T C029 117.8(3) . . ?
C029 N00T Zn03 123.5(3) . . ?
C01X N00U Zn03 124.2(3) . . ?
C01X N00U C03X 120.6(3) . . ?
C03X N00U Zn03 115.2(3) . . ?
C020 N00V Zn05 124.6(3) . . ?
C03R N00V Zn05 115.9(3) . . ?
C03R N00V C020 119.5(3) . . ?
C027 N00W Zn01 106.6(2) . . ?
C02O N00W Zn01 106.3(2) . . ?
C02O N00W C027 111.6(3) . . ?
C032 N00W Zn01 106.2(2) . . ?
C032 N00W C027 112.8(3) . . ?
C032 N00W C02O 112.7(3) . . ?
C01Q N00X Zn01 123.0(3) . . ?
C01Q N00X C026 119.1(3) . . ?
C026 N00X Zn01 117.6(2) . . ?
C02C N00Y Zn06 117.0(3) . . ?
C02C N00Y C02Y 119.2(4) . . ?
C02Y N00Y Zn06 123.8(3) . . ?
C01P N00Z Zn06 116.5(3) . . ?
C02P N00Z Zn06 124.0(3) . . ?
C02P N00Z C01P 119.4(3) . . ?
C03A N010 Zn05 107.5(3) . . ?
C03A N010 C03K 110.3(3) . . ?
C03K N010 Zn05 106.3(2) . . ?
C049 N010 Zn05 106.7(2) . . ?
C049 N010 C03A 114.1(3) . . ?
C049 N010 C03K 111.6(3) . . ?
C02G N011 Zn04 107.2(2) . . ?
C02G N011 C03N 113.0(3) . . ?
C02G N011 C04F 114.5(3) . . ?
C03N N011 Zn04 105.3(2) . . ?
C04F N011 Zn04 107.1(2) . . ?
C04F N011 C03N 109.1(3) . . ?
C02Q N012 Zn06 123.6(3) . . ?
C02Q N012 C03D 119.7(4) . . ?
C03D N012 Zn06 116.6(3) . . ?
C01V N013 Zn03 116.8(3) . . ?
C01V N013 C02U 119.3(4) . . ?
C02U N013 Zn03 123.8(3) . . ?
C03J N014 Zn01 116.0(3) . . ?
C03M N014 Zn01 123.8(3) . . ?
C03M N014 C03J 119.9(4) . . ?
C01Z N015 Zn02 116.0(3) . . ?
C03F N015 Zn02 124.1(3) . . ?
C03F N015 C01Z 119.6(4) . . ?
C024 N016 Zn04 123.7(3) . . ?
C039 N016 Zn04 117.1(3) . . ?
C039 N016 C024 119.2(4) . . ?
C03B N017 Zn03 106.8(2) . . ?
C03G N017 Zn03 105.3(2) . . ?
C03G N017 C03B 112.4(3) . . ?
C03U N017 Zn03 105.5(2) . . ?
C03U N017 C03B 112.4(3) . . ?
C03U N017 C03G 113.6(3) . . ?
C03I N018 Zn06 105.4(2) . . ?
C03S N018 Zn06 106.7(3) . . ?
C03S N018 C03I 112.4(3) . . ?
C03S N018 C044 112.3(4) . . ?
C044 N018 Zn06 105.6(2) . . ?
C044 N018 C03I 113.7(4) . . ?
C01U N01A Zn05 123.4(3) . . ?
C01U N01A C02X 119.0(4) . . ?
C02X N01A Zn05 117.5(2) . . ?
C01L C01B H01B 120.5 . . ?
C02H C01B H01B 120.5 . . ?
C02H C01B C01L 118.9(3) . . ?
N00T C01C C02L 122.7(4) . . ?
N00T C01C C03B 115.6(3) . . ?
C02L C01C C03B 121.7(4) . . ?
C01N C01E H01E 120.8 . . ?
C01N C01E C01W 118.4(4) . . ?
C01W C01E H01E 120.8 . . ?
C01R C01F H01F 120.7 . . ?
C01W C01F H01F 120.7 . . ?
C01W C01F C01R 118.6(3) . . ?
N00J C01H H01H 118.8 . . ?
N00J C01H C025 122.4(4) . . ?
C025 C01H H01H 118.8 . . ?
N00P C01I H01I 119.0 . . ?
N00P C01I C021 122.0(4) . . ?
C021 C01I H01I 119.0 . . ?
N00O C01K H01K 119.2 . . ?
N00O C01K C02A 121.5(3) . . ?
C02A C01K H01K 119.2 . . ?
N00K C01L C01B 122.7(3) . . ?
N00K C01L H01L 118.7 . . ?
C01B C01L H01L 118.7 . . ?
C01O C01M H01M 120.3 . . ?
C01O C01M C02H 119.4(3) . . ?
C02H C01M H01M 120.3 . . ?
N00Q C01N C01E 121.6(3) . . ?
N00Q C01N H01N 119.2 . . ?
C01E C01N H01N 119.2 . . ?
N00K C01O C01M 121.1(3) . . ?
N00K C01O C032 115.5(3) . . ?
C01M C01O C032 123.4(3) . . ?
N00Z C01P C01T 121.6(4) . . ?
N00Z C01P C03S 117.3(3) . . ?
C01T C01P C03S 121.0(4) . . ?
N00X C01Q H01Q 118.9 . . ?
N00X C01Q C023 122.1(4) . . ?
C023 C01Q H01Q 118.9 . . ?
N00Q C01R C01F 122.0(3) . . ?
N00Q C01R C01S 116.3(3) . . ?
C01F C01R C01S 121.7(3) . . ?
N00R C01S C01R 109.7(3) . . ?
N00R C01S H01A 109.7 . . ?
N00R C01S H01C 109.7 . . ?
C01R C01S H01A 109.7 . . ?
C01R C01S H01C 109.7 . . ?
H01A C01S H01C 108.2 . . ?
C01P C01T H01T 120.5 . . ?
C038 C01T C01P 119.1(4) . . ?
C038 C01T H01T 120.5 . . ?
N01A C01U H01U 119.0 . . ?
N01A C01U C02K 122.1(4) . . ?
C02K C01U H01U 119.0 . . ?
N013 C01V C03G 116.2(4) . . ?
N013 C01V C03Z 121.4(4) . . ?
C03Z C01V C03G 122.4(4) . . ?
C01E C01W H01W 120.2 . . ?
C01F C01W C01E 119.6(3) . . ?
C01F C01W H01W 120.2 . . ?
N00U C01X H01X 119.1 . . ?
N00U C01X C03W 121.8(4) . . ?
C03W C01X H01X 119.1 . . ?
N015 C01Z C02I 117.4(3) . . ?
N015 C01Z C045 120.2(5) . . ?
C045 C01Z C02I 122.4(4) . . ?
N00V C020 H020 118.4 . . ?
N00V C020 C02E 123.2(4) . . ?
C02E C020 H020 118.4 . . ?
C01I C021 H021 120.3 . . ?
C01I C021 C03O 119.4(4) . . ?
C03O C021 H021 120.3 . . ?
N00S C022 H022 118.6 . . ?
C02N C022 N00S 122.8(4) . . ?
C02N C022 H022 118.6 . . ?
C01Q C023 H023 120.9 . . ?
C035 C023 C01Q 118.3(4) . . ?
C035 C023 H023 120.9 . . ?
N016 C024 H024 119.1 . . ?
N016 C024 C028 121.9(4) . . ?
C028 C024 H024 119.1 . . ?
C01H C025 H025 120.8 . . ?
C01H C025 C02T 118.5(4) . . ?
C02T C025 H025 120.8 . . ?
N00X C026 C027 117.0(3) . . ?
N00X C026 C02V 121.4(4) . . ?
C02V C026 C027 121.5(3) . . ?
N00W C027 C026 110.2(3) . . ?
N00W C027 H02A 109.6 . . ?
N00W C027 H02B 109.6 . . ?
C026 C027 H02A 109.6 . . ?
C026 C027 H02B 109.6 . . ?
H02A C027 H02B 108.1 . . ?
C024 C028 H028 120.9 . . ?
C04E C028 C024 118.2(4) . . ?
C04E C028 H028 120.9 . . ?
N00T C029 H029 118.6 . . ?
N00T C029 C02W 122.8(4) . . ?
C02W C029 H029 118.6 . . ?
C01K C02A H02J 120.1 . . ?
C033 C02A C01K 119.9(4) . . ?
C033 C02A H02J 120.1 . . ?
N00P C02B C02F 116.7(3) . . ?
N00P C02B C031 120.8(4) . . ?
C031 C02B C02F 122.4(4) . . ?
N00Y C02C C03I 116.8(4) . . ?
N00Y C02C C03T 121.1(4) . . ?
C03T C02C C03I 122.1(4) . . ?
C020 C02E H02N 121.3 . . ?
C020 C02E C03V 117.5(4) . . ?
C03V C02E H02N 121.3 . . ?
N00R C02F C02B 110.7(3) . . ?
N00R C02F H02E 109.5 . . ?
N00R C02F H02F 109.5 . . ?
C02B C02F H02E 109.5 . . ?
C02B C02F H02F 109.5 . . ?
H02E C02F H02F 108.1 . . ?
N011 C02G H02K 109.7 . . ?
N011 C02G H02M 109.7 . . ?
N011 C02G C02J 110.0(3) . . ?
H02K C02G H02M 108.2 . . ?
C02J C02G H02K 109.7 . . ?
C02J C02G H02M 109.7 . . ?
C01B C02H C01M 118.9(3) . . ?
C01B C02H H02H 120.5 . . ?
C01M C02H H02H 120.5 . . ?
N00R C02I C01Z 111.0(3) . . ?
N00R C02I H02G 109.4 . . ?
N00R C02I H02I 109.4 . . ?
C01Z C02I H02G 109.4 . . ?
C01Z C02I H02I 109.4 . . ?
H02G C02I H02I 108.0 . . ?
N00J C02J C02G 117.1(3) . . ?
N00J C02J C02R 121.2(4) . . ?
C02R C02J C02G 121.6(4) . . ?
C01U C02K H02O 120.5 . . ?
C01U C02K C047 119.0(4) . . ?
C047 C02K H02O 120.5 . . ?
C01C C02L H02L 120.7 . . ?
C01C C02L C03E 118.7(4) . . ?
C03E C02L H02L 120.7 . . ?
N00O C02M C036 122.4(4) . . ?
N00O C02M C03N 115.6(3) . . ?
C036 C02M C03N 122.0(4) . . ?
C022 C02N H02P 120.5 . . ?
C022 C02N C03C 119.1(4) . . ?
C03C C02N H02P 120.5 . . ?
N00W C02O H02C 109.5 . . ?
N00W C02O H02D 109.5 . . ?
N00W C02O C03J 110.7(3) . . ?
H02C C02O H02D 108.1 . . ?
C03J C02O H02C 109.5 . . ?
C03J C02O H02D 109.5 . . ?
N00Z C02P H02Q 119.0 . . ?
N00Z C02P C037 122.1(4) . . ?
C037 C02P H02Q 119.0 . . ?
N012 C02Q H02S 119.3 . . ?
N012 C02Q C040 121.3(4) . . ?
C040 C02Q H02S 119.3 . . ?
C02J C02R H02R 120.3 . . ?
C02T C02R C02J 119.5(4) . . ?
C02T C02R H02R 120.3 . . ?
N00S C02S C030 122.4(4) . . ?
N00S C02S C03A 115.6(4) . . ?
C030 C02S C03A 121.9(4) . . ?
C025 C02T H02T 120.4 . . ?
C02R C02T C025 119.2(4) . . ?
C02R C02T H02T 120.4 . . ?
N013 C02U H02U 119.3 . . ?
N013 C02U C043 121.4(4) . . ?
C043 C02U H02U 119.3 . . ?
C026 C02V H02V 120.2 . . ?
C035 C02V C026 119.6(4) . . ?
C035 C02V H02V 120.2 . . ?
C029 C02W H02W 120.7 . . ?
C029 C02W C03E 118.7(4) . . ?
C03E C02W H02W 120.7 . . ?
N01A C02X C03K 116.2(4) . . ?
N01A C02X C03P 122.3(4) . . ?
C03P C02X C03K 121.5(4) . . ?
N00Y C02Y H02Y 118.4 . . ?
N00Y C02Y C03H 123.1(4) . . ?
C03H C02Y H02Y 118.4 . . ?
C02S C030 H030 120.7 . . ?
C03C C030 C02S 118.6(4) . . ?
C03C C030 H030 120.7 . . ?
C02B C031 H031 120.3 . . ?
C03O C031 C02B 119.4(4) . . ?
C03O C031 H031 120.3 . . ?
N00W C032 C01O 110.8(3) . . ?
N00W C032 H03A 109.5 . . ?
N00W C032 H03B 109.5 . . ?
C01O C032 H03A 109.5 . . ?
C01O C032 H03B 109.5 . . ?
H03A C032 H03B 108.1 . . ?
C02A C033 H033 121.2 . . ?
C02A C033 C036 117.6(4) . . ?
C036 C033 H033 121.2 . . ?
C03D C034 H034 119.6 . . ?
C04C C034 H034 119.6 . . ?
C04C C034 C03D 120.8(4) . . ?
C023 C035 H035 120.3 . . ?
C02V C035 C023 119.5(4) . . ?
C02V C035 H035 120.3 . . ?
C02M C036 C033 119.6(4) . . ?
C02M C036 H036 120.2 . . ?
C033 C036 H036 120.2 . . ?
C02P C037 H037 120.7 . . ?
C02P C037 C038 118.5(4) . . ?
C038 C037 H037 120.7 . . ?
C01T C038 C037 119.2(4) . . ?
C01T C038 H038 120.4 . . ?
C037 C038 H038 120.4 . . ?
N016 C039 C04A 121.4(4) . . ?
N016 C039 C04F 117.1(4) . . ?
C04A C039 C04F 121.3(4) . . ?
N010 C03A C02S 110.2(3) . . ?
N010 C03A H03P 109.6 . . ?
N010 C03A H03Q 109.6 . . ?
C02S C03A H03P 109.6 . . ?
C02S C03A H03Q 109.6 . . ?
H03P C03A H03Q 108.1 . . ?
N017 C03B C01C 112.5(3) . . ?
N017 C03B H03C 109.1 . . ?
N017 C03B H03D 109.1 . . ?
C01C C03B H03C 109.1 . . ?
C01C C03B H03D 109.1 . . ?
H03C C03B H03D 107.8 . . ?
C02N C03C H03R 120.2 . . ?
C030 C03C C02N 119.5(4) . . ?
C030 C03C H03R 120.2 . . ?
N012 C03D C034 120.4(4) . . ?
N012 C03D C044 117.0(4) . . ?
C034 C03D C044 122.6(4) . . ?
C02L C03E C02W 119.3(4) . . ?
C02L C03E H03E 120.3 . . ?
C02W C03E H03E 120.3 . . ?
N015 C03F H03F 118.7 . . ?
N015 C03F C048 122.5(5) . . ?
C048 C03F H03F 118.7 . . ?
N017 C03G C01V 110.7(3) . . ?
N017 C03G H03G 109.5 . . ?
N017 C03G H03H 109.5 . . ?
C01V C03G H03G 109.5 . . ?
C01V C03G H03H 109.5 . . ?
H03G C03G H03H 108.1 . . ?
C02Y C03H H03Y 121.1 . . ?
C02Y C03H C03Y 117.9(5) . . ?
C03Y C03H H03Y 121.1 . . ?
N018 C03I C02C 109.8(3) . . ?
N018 C03I H03 109.7 . . ?
N018 C03I H 109.7 . . ?
C02C C03I H03 109.7 . . ?
C02C C03I H 109.7 . . ?
H03 C03I H 108.2 . . ?
N014 C03J C02O 117.2(3) . . ?
N014 C03J C042 120.7(4) . . ?
C042 C03J C02O 122.1(4) . . ?
N010 C03K C02X 109.3(3) . . ?
N010 C03K H03S 109.8 . . ?
N010 C03K H03T 109.8 . . ?
C02X C03K H03S 109.8 . . ?
C02X C03K H03T 109.8 . . ?
H03S C03K H03T 108.3 . . ?
C03M C03L H03L 120.9 . . ?
C04B C03L H03L 120.9 . . ?
C04B C03L C03M 118.1(4) . . ?
N014 C03M C03L 121.5(5) . . ?
N014 C03M H03M 119.2 . . ?
C03L C03M H03M 119.2 . . ?
N011 C03N C02M 110.1(3) . . ?
N011 C03N H03K 109.6 . . ?
N011 C03N H03N 109.6 . . ?
C02M C03N H03K 109.6 . . ?
C02M C03N H03N 109.6 . . ?
H03K C03N H03N 108.1 . . ?
C021 C03O H03O 120.6 . . ?
C031 C03O C021 118.7(4) . . ?
C031 C03O H03O 120.6 . . ?
C02X C03P H03U 121.1 . . ?
C047 C03P C02X 117.8(4) . . ?
C047 C03P H03U 121.1 . . ?
C03R C03Q H03V 120.6 . . ?
C03R C03Q C03V 118.8(4) . . ?
C03V C03Q H03V 120.6 . . ?
N00V C03R C03Q 120.8(4) . . ?
N00V C03R C049 117.8(4) . . ?
C03Q C03R C049 121.4(4) . . ?
N018 C03S C01P 111.1(3) . . ?
N018 C03S H1 109.4 . . ?
N018 C03S HA 109.4 . . ?
C01P C03S H1 109.4 . . ?
C01P C03S HA 109.4 . . ?
H1 C03S HA 108.0 . . ?
C02C C03T H2 120.4 . . ?
C03Y C03T C02C 119.1(4) . . ?
C03Y C03T H2 120.4 . . ?
N017 C03U H03I 109.4 . . ?
N017 C03U H03J 109.4 . . ?
N017 C03U C03X 111.3(4) . . ?
H03I C03U H03J 108.0 . . ?
C03X C03U H03I 109.4 . . ?
C03X C03U H03J 109.4 . . ?
C02E C03V C03Q 120.1(4) . . ?
C02E C03V H03X 120.0 . . ?
C03Q C03V H03X 120.0 . . ?
C01X C03W H03W 120.9 . . ?
C01X C03W C04D 118.3(5) . . ?
C04D C03W H03W 120.9 . . ?
N00U C03X C03U 117.9(3) . . ?
N00U C03X C046 120.9(4) . . ?
C046 C03X C03U 121.0(4) . . ?
C03H C03Y H3 120.2 . . ?
C03T C03Y C03H 119.6(4) . . ?
C03T C03Y H3 120.2 . . ?
C01V C03Z H03Z 120.3 . . ?
C01V C03Z C04H 119.4(5) . . ?
C04H C03Z H03Z 120.3 . . ?
C02Q C040 H040 120.3 . . ?
C04C C040 C02Q 119.5(4) . . ?
C04C C040 H040 120.3 . . ?
C045 C041 H041 120.5 . . ?
C045 C041 C048 118.9(4) . . ?
C048 C041 H041 120.5 . . ?
C03J C042 H042 120.3 . . ?
C04B C042 C03J 119.4(5) . . ?
C04B C042 H042 120.3 . . ?
C02U C043 H043 120.3 . . ?
C04H C043 C02U 119.4(5) . . ?
C04H C043 H043 120.3 . . ?
N018 C044 C03D 111.2(3) . . ?
N018 C044 H04J 109.4 . . ?
N018 C044 H04K 109.4 . . ?
C03D C044 H04J 109.4 . . ?
C03D C044 H04K 109.4 . . ?
H04J C044 H04K 108.0 . . ?
C01Z C045 H045 120.0 . . ?
C041 C045 C01Z 119.9(5) . . ?
C041 C045 H045 120.0 . . ?
C03X C046 H046 121.2 . . ?
C04D C046 C03X 117.5(5) . . ?
C04D C046 H046 121.2 . . ?
C02K C047 C03P 119.9(4) . . ?
C02K C047 H047 120.1 . . ?
C03P C047 H047 120.1 . . ?
C03F C048 C041 118.7(5) . . ?
C03F C048 H048 120.6 . . ?
C041 C048 H048 120.6 . . ?
N010 C049 C03R 110.3(4) . . ?
N010 C049 H04G 109.6 . . ?
N010 C049 H04I 109.6 . . ?
C03R C049 H04G 109.6 . . ?
C03R C049 H04I 109.6 . . ?
H04G C049 H04I 108.1 . . ?
C039 C04A H04A 120.8 . . ?
C04E C04A C039 118.4(5) . . ?
C04E C04A H04A 120.8 . . ?
C03L C04B H04B 119.8 . . ?
C042 C04B C03L 120.4(4) . . ?
C042 C04B H04B 119.8 . . ?
C034 C04C H04L 120.9 . . ?
C040 C04C C034 118.3(4) . . ?
C040 C04C H04L 120.9 . . ?
C03W C04D H04D 119.6 . . ?
C046 C04D C03W 120.8(4) . . ?
C046 C04D H04D 119.6 . . ?
C028 C04E C04A 120.8(5) . . ?
C028 C04E H04E 119.6 . . ?
C04A C04E H04E 119.6 . . ?
N011 C04F C039 108.2(3) . . ?
N011 C04F H04C 110.1 . . ?
N011 C04F H04F 110.1 . . ?
C039 C04F H04C 110.1 . . ?
C039 C04F H04F 110.1 . . ?
H04C C04F H04F 108.4 . . ?
C03Z C04H H04H 120.5 . . ?
C043 C04H C03Z 119.0(5) . . ?
C043 C04H H04H 120.5 . . ?

loop_
_geom_bond_atom_site_label_1
_geom_bond_atom_site_label_2
_geom_bond_distance
_geom_bond_site_symmetry_2
_geom_bond_publ_flag
Zn01 Cl0D 2.2668(12) . ?
Zn01 N00K 2.070(3) . ?
Zn01 N00W 2.265(3) . ?
Zn01 N00X 2.064(3) . ?
Zn01 N014 2.084(3) . ?
Zn02 Cl0C 2.2751(12) . ?
Zn02 N00P 2.081(3) . ?
Zn02 N00Q 2.077(3) . ?
Zn02 N00R 2.253(3) . ?
Zn02 N015 2.063(3) . ?
Zn03 Cl07 2.2769(14) . ?
Zn03 N00T 2.051(3) . ?
Zn03 N00U 2.064(3) . ?
Zn03 N013 2.073(3) . ?
Zn03 N017 2.236(3) . ?
Zn04 Cl0A 2.2713(11) . ?
Zn04 N00J 2.079(3) . ?
Zn04 N00O 2.062(3) . ?
Zn04 N011 2.235(3) . ?
Zn04 N016 2.072(3) . ?
Zn05 Cl09 2.2728(11) . ?
Zn05 N00S 2.080(3) . ?
Zn05 N00V 2.055(3) . ?
Zn05 N010 2.249(3) . ?
Zn05 N01A 2.070(3) . ?
Zn06 Cl08 2.2718(14) . ?
Zn06 N00Y 2.051(3) . ?
Zn06 N00Z 2.074(3) . ?
Zn06 N012 2.068(3) . ?
Zn06 N018 2.232(4) . ?
N00J C01H 1.352(5) . ?
N00J C02J 1.336(5) . ?
N00K C01L 1.338(4) . ?
N00K C01O 1.360(4) . ?
N00O C01K 1.339(5) . ?
N00O C02M 1.353(5) . ?
N00P C01I 1.347(5) . ?
N00P C02B 1.340(5) . ?
N00Q C01N 1.354(5) . ?
N00Q C01R 1.333(4) . ?
N00R C01S 1.474(4) . ?
N00R C02F 1.466(5) . ?
N00R C02I 1.473(5) . ?
N00S C022 1.362(5) . ?
N00S C02S 1.340(5) . ?
N00T C01C 1.350(5) . ?
N00T C029 1.364(5) . ?
N00U C01X 1.329(5) . ?
N00U C03X 1.349(5) . ?
N00V C020 1.347(5) . ?
N00V C03R 1.333(5) . ?
N00W C027 1.480(5) . ?
N00W C02O 1.466(5) . ?
N00W C032 1.457(5) . ?
N00X C01Q 1.336(5) . ?
N00X C026 1.346(5) . ?
N00Y C02C 1.338(5) . ?
N00Y C02Y 1.351(5) . ?
N00Z C01P 1.337(5) . ?
N00Z C02P 1.335(5) . ?
N010 C03A 1.462(5) . ?
N010 C03K 1.482(5) . ?
N010 C049 1.435(5) . ?
N011 C02G 1.437(5) . ?
N011 C03N 1.499(5) . ?
N011 C04F 1.486(5) . ?
N012 C02Q 1.335(5) . ?
N012 C03D 1.338(5) . ?
N013 C01V 1.341(5) . ?
N013 C02U 1.344(5) . ?
N014 C03J 1.364(5) . ?
N014 C03M 1.327(5) . ?
N015 C01Z 1.355(6) . ?
N015 C03F 1.345(5) . ?
N016 C024 1.346(4) . ?
N016 C039 1.338(5) . ?
N017 C03B 1.469(5) . ?
N017 C03G 1.467(5) . ?
N017 C03U 1.456(5) . ?
N018 C03I 1.487(5) . ?
N018 C03S 1.467(6) . ?
N018 C044 1.480(6) . ?
N01A C01U 1.337(4) . ?
N01A C02X 1.350(5) . ?
C01B H01B 0.9300 . ?
C01B C01L 1.379(5) . ?
C01B C02H 1.373(5) . ?
C01C C02L 1.381(6) . ?
C01C C03B 1.504(6) . ?
C01E H01E 0.9300 . ?
C01E C01N 1.386(5) . ?
C01E C01W 1.400(5) . ?
C01F H01F 0.9300 . ?
C01F C01R 1.393(5) . ?
C01F C01W 1.382(5) . ?
C01H H01H 0.9300 . ?
C01H C025 1.383(5) . ?
C01I H01I 0.9300 . ?
C01I C021 1.348(5) . ?
C01K H01K 0.9300 . ?
C01K C02A 1.399(5) . ?
C01L H01L 0.9300 . ?
C01M H01M 0.9300 . ?
C01M C01O 1.376(5) . ?
C01M C02H 1.398(5) . ?
C01N H01N 0.9300 . ?
C01O C032 1.503(5) . ?
C01P C01T 1.384(5) . ?
C01P C03S 1.519(6) . ?
C01Q H01Q 0.9300 . ?
C01Q C023 1.396(5) . ?
C01R C01S 1.501(5) . ?
C01S H01A 0.9700 . ?
C01S H01C 0.9700 . ?
C01T H01T 0.9300 . ?
C01T C038 1.376(6) . ?
C01U H01U 0.9300 . ?
C01U C02K 1.381(6) . ?
C01V C03G 1.499(6) . ?
C01V C03Z 1.378(6) . ?
C01W H01W 0.9300 . ?
C01X H01X 0.9300 . ?
C01X C03W 1.371(5) . ?
C01Z C02I 1.490(6) . ?
C01Z C045 1.391(6) . ?
C020 H020 0.9300 . ?
C020 C02E 1.371(6) . ?
C021 H021 0.9300 . ?
C021 C03O 1.389(6) . ?
C022 H022 0.9300 . ?
C022 C02N 1.361(6) . ?
C023 H023 0.9300 . ?
C023 C035 1.395(6) . ?
C024 H024 0.9300 . ?
C024 C028 1.385(6) . ?
C025 H025 0.9300 . ?
C025 C02T 1.384(6) . ?
C026 C027 1.508(5) . ?
C026 C02V 1.399(6) . ?
C027 H02A 0.9700 . ?
C027 H02B 0.9700 . ?
C028 H028 0.9300 . ?
C028 C04E 1.357(7) . ?
C029 H029 0.9300 . ?
C029 C02W 1.367(5) . ?
C02A H02J 0.9300 . ?
C02A C033 1.390(6) . ?
C02B C02F 1.502(5) . ?
C02B C031 1.385(6) . ?
C02C C03I 1.513(6) . ?
C02C C03T 1.408(6) . ?
C02E H02N 0.9300 . ?
C02E C03V 1.371(6) . ?
C02F H02E 0.9700 . ?
C02F H02F 0.9700 . ?
C02G H02K 0.9700 . ?
C02G H02M 0.9700 . ?
C02G C02J 1.519(6) . ?
C02H H02H 0.9300 . ?
C02I H02G 0.9700 . ?
C02I H02I 0.9700 . ?
C02J C02R 1.395(5) . ?
C02K H02O 0.9300 . ?
C02K C047 1.381(6) . ?
C02L H02L 0.9300 . ?
C02L C03E 1.389(6) . ?
C02M C036 1.373(6) . ?
C02M C03N 1.519(5) . ?
C02N H02P 0.9300 . ?
C02N C03C 1.375(6) . ?
C02O H02C 0.9700 . ?
C02O H02D 0.9700 . ?
C02O C03J 1.486(6) . ?
C02P H02Q 0.9300 . ?
C02P C037 1.381(6) . ?
C02Q H02S 0.9300 . ?
C02Q C040 1.401(6) . ?
C02R H02R 0.9300 . ?
C02R C02T 1.382(6) . ?
C02S C030 1.392(6) . ?
C02S C03A 1.526(6) . ?
C02T H02T 0.9300 . ?
C02U H02U 0.9300 . ?
C02U C043 1.385(6) . ?
C02V H02V 0.9300 . ?
C02V C035 1.355(6) . ?
C02W H02W 0.9300 . ?
C02W C03E 1.396(6) . ?
C02X C03K 1.528(5) . ?
C02X C03P 1.393(6) . ?
C02Y H02Y 0.9300 . ?
C02Y C03H 1.385(6) . ?
C030 H030 0.9300 . ?
C030 C03C 1.375(7) . ?
C031 H031 0.9300 . ?
C031 C03O 1.378(6) . ?
C032 H03A 0.9700 . ?
C032 H03B 0.9700 . ?
C033 H033 0.9300 . ?
C033 C036 1.402(6) . ?
C034 H034 0.9300 . ?
C034 C03D 1.388(6) . ?
C034 C04C 1.370(7) . ?
C035 H035 0.9300 . ?
C036 H036 0.9300 . ?
C037 H037 0.9300 . ?
C037 C038 1.387(6) . ?
C038 H038 0.9300 . ?
C039 C04A 1.385(6) . ?
C039 C04F 1.528(6) . ?
C03A H03P 0.9700 . ?
C03A H03Q 0.9700 . ?
C03B H03C 0.9700 . ?
C03B H03D 0.9700 . ?
C03C H03R 0.9300 . ?
C03D C044 1.507(6) . ?
C03E H03E 0.9300 . ?
C03F H03F 0.9300 . ?
C03F C048 1.367(6) . ?
C03G H03G 0.9700 . ?
C03G H03H 0.9700 . ?
C03H H03Y 0.9300 . ?
C03H C03Y 1.390(7) . ?
C03I H03 0.9700 . ?
C03I H 0.9700 . ?
C03J C042 1.387(6) . ?
C03K H03S 0.9700 . ?
C03K H03T 0.9700 . ?
C03L H03L 0.9300 . ?
C03L C03M 1.408(6) . ?
C03L C04B 1.380(7) . ?
C03M H03M 0.9300 . ?
C03N H03K 0.9700 . ?
C03N H03N 0.9700 . ?
C03O H03O 0.9300 . ?
C03P H03U 0.9300 . ?
C03P C047 1.387(6) . ?
C03Q H03V 0.9300 . ?
C03Q C03R 1.381(6) . ?
C03Q C03V 1.402(6) . ?
C03R C049 1.527(6) . ?
C03S H1 0.9700 . ?
C03S HA 0.9700 . ?
C03T H2 0.9300 . ?
C03T C03Y 1.389(7) . ?
C03U H03I 0.9700 . ?
C03U H03J 0.9700 . ?
C03U C03X 1.487(6) . ?
C03V H03X 0.9300 . ?
C03W H03W 0.9300 . ?
C03W C04D 1.386(7) . ?
C03X C046 1.394(6) . ?
C03Y H3 0.9300 . ?
C03Z H03Z 0.9300 . ?
C03Z C04H 1.384(8) . ?
C040 H040 0.9300 . ?
C040 C04C 1.362(6) . ?
C041 H041 0.9300 . ?
C041 C045 1.381(7) . ?
C041 C048 1.396(7) . ?
C042 H042 0.9300 . ?
C042 C04B 1.365(7) . ?
C043 H043 0.9300 . ?
C043 C04H 1.365(8) . ?
C044 H04J 0.9700 . ?
C044 H04K 0.9700 . ?
C045 H045 0.9300 . ?
C046 H046 0.9300 . ?
C046 C04D 1.382(8) . ?
C047 H047 0.9300 . ?
C048 H048 0.9300 . ?
C049 H04G 0.9700 . ?
C049 H04I 0.9700 . ?
C04A H04A 0.9300 . ?
C04A C04E 1.376(6) . ?
C04B H04B 0.9300 . ?
C04C H04L 0.9300 . ?
C04D H04D 0.9300 . ?
C04E H04E 0.9300 . ?
C04F H04C 0.9700 . ?
C04F H04F 0.9700 . ?
C04H H04H 0.9300 . ?

loop_
_geom_torsion_atom_site_label_1
_geom_torsion_atom_site_label_2
_geom_torsion_atom_site_label_3
_geom_torsion_atom_site_label_4
_geom_torsion
_geom_torsion_site_symmetry_1
_geom_torsion_site_symmetry_2
_geom_torsion_site_symmetry_3
_geom_torsion_site_symmetry_4
_geom_torsion_publ_flag
Zn01 N00K C01L C01B -171.1(3) . . . . ?
Zn01 N00K C01O C01M 173.7(3) . . . . ?
Zn01 N00K C01O C032 -7.1(4) . . . . ?
Zn01 N00W C027 C026 -34.2(3) . . . . ?
Zn01 N00W C02O C03J -36.5(4) . . . . ?
Zn01 N00W C032 C01O -37.9(3) . . . . ?
Zn01 N00X C01Q C023 -173.8(3) . . . . ?
Zn01 N00X C026 C027 -10.8(4) . . . . ?
Zn01 N00X C026 C02V 172.4(3) . . . . ?
Zn01 N014 C03J C02O -11.5(4) . . . . ?
Zn01 N014 C03J C042 170.9(3) . . . . ?
Zn01 N014 C03M C03L -171.4(3) . . . . ?
Zn02 N00P C01I C021 -174.6(3) . . . . ?
Zn02 N00P C02B C02F -8.4(4) . . . . ?
Zn02 N00P C02B C031 174.8(3) . . . . ?
Zn02 N00Q C01N C01E -172.5(3) . . . . ?
Zn02 N00Q C01R C01F 175.0(3) . . . . ?
Zn02 N00Q C01R C01S -7.3(4) . . . . ?
Zn02 N00R C01S C01R -37.4(3) . . . . ?
Zn02 N00R C02F C02B -35.6(3) . . . . ?
Zn02 N00R C02I C01Z -35.3(4) . . . . ?
Zn02 N015 C01Z C02I -10.1(4) . . . . ?
Zn02 N015 C01Z C045 171.5(3) . . . . ?
Zn02 N015 C03F C048 -172.1(3) . . . . ?
Zn03 N00T C01C C02L 175.1(3) . . . . ?
Zn03 N00T C01C C03B -4.5(4) . . . . ?
Zn03 N00T C029 C02W -173.9(3) . . . . ?
Zn03 N00U C01X C03W -178.6(3) . . . . ?
Zn03 N00U C03X C03U 1.5(5) . . . . ?
Zn03 N00U C03X C046 177.1(4) . . . . ?
Zn03 N013 C01V C03G 3.3(4) . . . . ?
Zn03 N013 C01V C03Z -177.6(3) . . . . ?
Zn03 N013 C02U C043 178.5(3) . . . . ?
Zn03 N017 C03B C01C 31.2(4) . . . . ?
Zn03 N017 C03G C01V 38.9(4) . . . . ?
Zn03 N017 C03U C03X 35.9(4) . . . . ?
Zn04 N00J C01H C025 -179.5(3) . . . . ?
Zn04 N00J C02J C02G -3.4(5) . . . . ?
Zn04 N00J C02J C02R 179.5(3) . . . . ?
Zn04 N00O C01K C02A -175.2(3) . . . . ?
Zn04 N00O C02M C036 175.5(3) . . . . ?
Zn04 N00O C02M C03N -4.9(5) . . . . ?
Zn04 N011 C02G C02J -36.7(3) . . . . ?
Zn04 N011 C03N C02M -38.0(4) . . . . ?
Zn04 N011 C04F C039 -37.3(4) . . . . ?
Zn04 N016 C024 C028 -177.7(3) . . . . ?
Zn04 N016 C039 C04A 176.8(4) . . . . ?
Zn04 N016 C039 C04F -8.2(5) . . . . ?
Zn05 N00S C022 C02N -172.2(3) . . . . ?
Zn05 N00S C02S C030 171.3(3) . . . . ?
Zn05 N00S C02S C03A -13.3(5) . . . . ?
Zn05 N00V C020 C02E -174.2(3) . . . . ?
Zn05 N00V C03R C03Q 173.3(3) . . . . ?
Zn05 N00V C03R C049 -9.1(5) . . . . ?
Zn05 N010 C03A C02S -35.1(4) . . . . ?
Zn05 N010 C03K C02X -38.0(4) . . . . ?
Zn05 N010 C049 C03R -34.1(4) . . . . ?
Zn05 N01A C01U C02K -175.7(3) . . . . ?
Zn05 N01A C02X C03K -5.6(5) . . . . ?
Zn05 N01A C02X C03P 175.6(4) . . . . ?
Zn06 N00Y C02C C03I 4.0(5) . . . . ?
Zn06 N00Y C02C C03T -177.0(3) . . . . ?
Zn06 N00Y C02Y C03H 179.3(3) . . . . ?
Zn06 N00Z C01P C01T 175.1(3) . . . . ?
Zn06 N00Z C01P C03S -1.8(5) . . . . ?
Zn06 N00Z C02P C037 -176.0(3) . . . . ?
Zn06 N012 C02Q C040 -175.5(3) . . . . ?
Zn06 N012 C03D C034 175.0(3) . . . . ?
Zn06 N012 C03D C044 -2.9(5) . . . . ?
Zn06 N018 C03I C02C 37.1(4) . . . . ?
Zn06 N018 C03S C01P 33.4(4) . . . . ?
Zn06 N018 C044 C03D 35.2(4) . . . . ?
N00J C01H C025 C02T 0.1(6) . . . . ?
N00J C02J C02R C02T -0.2(6) . . . . ?
N00K C01O C032 N00W 32.0(4) . . . . ?
N00O C01K C02A C033 0.1(6) . . . . ?
N00O C02M C036 C033 -0.3(7) . . . . ?
N00O C02M C03N N011 30.7(5) . . . . ?
N00P C01I C021 C03O -0.7(6) . . . . ?
N00P C02B C02F N00R 31.2(5) . . . . ?
N00P C02B C031 C03O 0.8(6) . . . . ?
N00Q C01R C01S N00R 31.6(5) . . . . ?
N00S C022 C02N C03C 1.9(6) . . . . ?
N00S C02S C030 C03C 0.9(6) . . . . ?
N00S C02S C03A N010 33.7(5) . . . . ?
N00T C01C C02L C03E -1.8(6) . . . . ?
N00T C01C C03B N017 -19.9(5) . . . . ?
N00T C029 C02W C03E 0.1(6) . . . . ?
N00U C01X C03W C04D 1.1(6) . . . . ?
N00U C03X C046 C04D 1.8(7) . . . . ?
N00V C020 C02E C03V 0.1(6) . . . . ?
N00V C03R C049 N010 31.0(5) . . . . ?
N00W C02O C03J N014 34.0(5) . . . . ?
N00W C02O C03J C042 -148.4(4) . . . . ?
N00X C01Q C023 C035 3.0(6) . . . . ?
N00X C026 C027 N00W 31.8(5) . . . . ?
N00X C026 C02V C035 0.5(6) . . . . ?
N00Y C02C C03I N018 -29.7(5) . . . . ?
N00Y C02C C03T C03Y -2.8(6) . . . . ?
N00Y C02Y C03H C03Y -1.8(6) . . . . ?
N00Z C01P C01T C038 0.7(6) . . . . ?
N00Z C01P C03S N018 -23.1(5) . . . . ?
N00Z C02P C037 C038 1.5(6) . . . . ?
N011 C02G C02J N00J 28.7(5) . . . . ?
N011 C02G C02J C02R -154.1(4) . . . . ?
N012 C02Q C040 C04C 1.6(7) . . . . ?
N012 C03D C044 N018 -23.9(5) . . . . ?
N013 C01V C03G N017 -30.4(5) . . . . ?
N013 C01V C03Z C04H -1.8(7) . . . . ?
N013 C02U C043 C04H -0.3(6) . . . . ?
N014 C03J C042 C04B 2.3(6) . . . . ?
N015 C01Z C02I N00R 32.5(5) . . . . ?
N015 C01Z C045 C041 2.7(6) . . . . ?
N015 C03F C048 C041 -0.3(6) . . . . ?
N016 C024 C028 C04E -0.7(7) . . . . ?
N016 C039 C04A C04E 2.3(7) . . . . ?
N016 C039 C04F N011 32.0(5) . . . . ?
N017 C03U C03X N00U -27.4(6) . . . . ?
N017 C03U C03X C046 157.0(4) . . . . ?
N01A C01U C02K C047 -0.7(7) . . . . ?
N01A C02X C03K N010 31.0(5) . . . . ?
N01A C02X C03P C047 1.2(7) . . . . ?
C01C N00T C029 C02W -0.4(6) . . . . ?
C01C C02L C03E C02W 1.4(6) . . . . ?
C01F C01R C01S N00R -150.7(3) . . . . ?
C01H N00J C02J C02G 176.0(3) . . . . ?
C01H N00J C02J C02R -1.1(6) . . . . ?
C01H C025 C02T C02R -1.4(6) . . . . ?
C01I N00P C02B C02F 175.5(3) . . . . ?
C01I N00P C02B C031 -1.3(5) . . . . ?
C01I C021 C03O C031 0.1(7) . . . . ?
C01K N00O C02M C036 -0.9(6) . . . . ?
C01K N00O C02M C03N 178.7(4) . . . . ?
C01K C02A C033 C036 -1.3(6) . . . . ?
C01L N00K C01O C01M 0.3(5) . . . . ?
C01L N00K C01O C032 179.6(3) . . . . ?
C01L C01B C02H C01M 0.1(6) . . . . ?
C01M C01O C032 N00W -148.8(4) . . . . ?
C01N N00Q C01R C01F 1.3(5) . . . . ?
C01N N00Q C01R C01S 179.0(3) . . . . ?
C01N C01E C01W C01F 1.8(5) . . . . ?
C01O N00K C01L C01B 1.9(5) . . . . ?
C01O C01M C02H C01B 2.0(6) . . . . ?
C01P N00Z C02P C037 1.8(6) . . . . ?
C01P C01T C038 C037 2.6(6) . . . . ?
C01Q N00X C026 C027 175.6(3) . . . . ?
C01Q N00X C026 C02V -1.2(5) . . . . ?
C01Q C023 C035 C02V -3.5(6) . . . . ?
C01R N00Q C01N C01E 1.0(5) . . . . ?
C01R C01F C01W C01E 0.3(6) . . . . ?
C01S N00R C02F C02B -152.3(3) . . . . ?
C01S N00R C02I C01Z 80.4(4) . . . . ?
C01T C01P C03S N018 160.0(4) . . . . ?
C01U N01A C02X C03K 177.2(4) . . . . ?
C01U N01A C02X C03P -1.6(7) . . . . ?
C01U C02K C047 C03P 0.2(7) . . . . ?
C01V N013 C02U C043 0.5(5) . . . . ?
C01V C03Z C04H C043 1.9(8) . . . . ?
C01W C01E C01N N00Q -2.5(5) . . . . ?
C01W C01F C01R N00Q -1.9(6) . . . . ?
C01W C01F C01R C01S -179.5(3) . . . . ?
C01X N00U C03X C03U -177.7(4) . . . . ?
C01X N00U C03X C046 -2.1(6) . . . . ?
C01X C03W C04D C046 -1.4(8) . . . . ?
C01Z N015 C03F C048 1.4(6) . . . . ?
C020 N00V C03R C03Q -4.5(6) . . . . ?
C020 N00V C03R C049 173.1(4) . . . . ?
C020 C02E C03V C03Q -2.4(7) . . . . ?
C022 N00S C02S C030 -2.2(6) . . . . ?
C022 N00S C02S C03A 173.3(3) . . . . ?
C022 C02N C03C C030 -3.1(6) . . . . ?
C024 N016 C039 C04A -3.1(6) . . . . ?
C024 N016 C039 C04F 171.8(4) . . . . ?
C024 C028 C04E C04A -0.1(7) . . . . ?
C026 N00X C01Q C023 -0.6(6) . . . . ?
C026 C02V C035 C023 1.9(7) . . . . ?
C027 N00W C02O C03J -152.3(3) . . . . ?
C027 N00W C032 C01O 78.5(4) . . . . ?
C027 C026 C02V C035 -176.1(4) . . . . ?
C029 N00T C01C C02L 1.3(6) . . . . ?
C029 N00T C01C C03B -178.3(3) . . . . ?
C029 C02W C03E C02L -0.5(6) . . . . ?
C02A C033 C036 C02M 1.3(6) . . . . ?
C02B N00P C01I C021 1.3(6) . . . . ?
C02B C031 C03O C021 -0.2(7) . . . . ?
C02C N00Y C02Y C03H 0.2(6) . . . . ?
C02C C03T C03Y C03H 1.1(6) . . . . ?
C02F N00R C01S C01R 79.3(4) . . . . ?
C02F N00R C02I C01Z -151.4(3) . . . . ?
C02F C02B C031 C03O -175.8(4) . . . . ?
C02G N011 C03N C02M -154.8(3) . . . . ?
C02G N011 C04F C039 81.5(4) . . . . ?
C02G C02J C02R C02T -177.2(4) . . . . ?
C02H C01B C01L N00K -2.1(6) . . . . ?
C02H C01M C01O N00K -2.3(6) . . . . ?
C02H C01M C01O C032 178.6(4) . . . . ?
C02I N00R C01S C01R -152.4(3) . . . . ?
C02I N00R C02F C02B 79.9(4) . . . . ?
C02I C01Z C045 C041 -175.7(4) . . . . ?
C02J N00J C01H C025 1.2(5) . . . . ?
C02J C02R C02T C025 1.5(6) . . . . ?
C02L C01C C03B N017 160.5(4) . . . . ?
C02M N00O C01K C02A 1.0(6) . . . . ?
C02O N00W C027 C026 81.5(4) . . . . ?
C02O N00W C032 C01O -153.9(3) . . . . ?
C02O C03J C042 C04B -175.2(4) . . . . ?
C02P N00Z C01P C01T -2.9(6) . . . . ?
C02P N00Z C01P C03S -179.8(4) . . . . ?
C02P C037 C038 C01T -3.6(6) . . . . ?
C02Q N012 C03D C034 -1.0(6) . . . . ?
C02Q N012 C03D C044 -178.9(4) . . . . ?
C02Q C040 C04C C034 -2.7(7) . . . . ?
C02S N00S C022 C02N 0.8(6) . . . . ?
C02S C030 C03C C02N 1.8(6) . . . . ?
C02U N013 C01V C03G -178.5(3) . . . . ?
C02U N013 C01V C03Z 0.5(6) . . . . ?
C02U C043 C04H C03Z -0.9(8) . . . . ?
C02V C026 C027 N00W -151.4(4) . . . . ?
C02X N01A C01U C02K 1.4(6) . . . . ?
C02X C03P C047 C02K -0.4(7) . . . . ?
C02Y N00Y C02C C03I -176.8(4) . . . . ?
C02Y N00Y C02C C03T 2.2(6) . . . . ?
C02Y C03H C03Y C03T 1.1(6) . . . . ?
C030 C02S C03A N010 -150.8(4) . . . . ?
C031 C02B C02F N00R -152.1(4) . . . . ?
C032 N00W C027 C026 -150.4(3) . . . . ?
C032 N00W C02O C03J 79.5(4) . . . . ?
C034 C03D C044 N018 158.3(4) . . . . ?
C036 C02M C03N N011 -149.8(4) . . . . ?
C039 N016 C024 C028 2.3(6) . . . . ?
C039 C04A C04E C028 -0.7(8) . . . . ?
C03A N010 C03K C02X -154.2(4) . . . . ?
C03A N010 C049 C03R 84.4(4) . . . . ?
C03A C02S C030 C03C -174.2(4) . . . . ?
C03B N017 C03G C01V 154.8(3) . . . . ?
C03B N017 C03U C03X -80.1(4) . . . . ?
C03B C01C C02L C03E 177.8(4) . . . . ?
C03D N012 C02Q C040 0.3(6) . . . . ?
C03D C034 C04C C040 2.1(7) . . . . ?
C03F N015 C01Z C02I 175.9(3) . . . . ?
C03F N015 C01Z C045 -2.6(6) . . . . ?
C03G N017 C03B C01C -83.8(4) . . . . ?
C03G N017 C03U C03X 150.8(4) . . . . ?
C03G C01V C03Z C04H 177.2(5) . . . . ?
C03I N018 C03S C01P 148.5(4) . . . . ?
C03I N018 C044 C03D -79.9(4) . . . . ?
C03I C02C C03T C03Y 176.1(4) . . . . ?
C03J N014 C03M C03L 1.8(6) . . . . ?
C03J C042 C04B C03L -0.8(7) . . . . ?
C03K N010 C03A C02S 80.3(4) . . . . ?
C03K N010 C049 C03R -149.8(3) . . . . ?
C03K C02X C03P C047 -177.6(4) . . . . ?
C03M N014 C03J C02O 174.8(4) . . . . ?
C03M N014 C03J C042 -2.8(6) . . . . ?
C03M C03L C04B C042 -0.1(7) . . . . ?
C03N N011 C02G C02J 78.9(4) . . . . ?
C03N N011 C04F C039 -150.8(3) . . . . ?
C03N C02M C036 C033 -179.8(4) . . . . ?
C03P C02X C03K N010 -150.1(4) . . . . ?
C03Q C03R C049 N010 -151.3(4) . . . . ?
C03R N00V C020 C02E 3.4(6) . . . . ?
C03R C03Q C03V C02E 1.3(7) . . . . ?
C03S N018 C03I C02C -78.7(4) . . . . ?
C03S N018 C044 C03D 151.1(4) . . . . ?
C03S C01P C01T C038 177.4(4) . . . . ?
C03T C02C C03I N018 151.4(4) . . . . ?
C03U N017 C03B C01C 146.5(4) . . . . ?
C03U N017 C03G C01V -76.1(4) . . . . ?
C03U C03X C046 C04D 177.3(5) . . . . ?
C03V C03Q C03R N00V 2.3(7) . . . . ?
C03V C03Q C03R C049 -175.3(4) . . . . ?
C03X N00U C01X C03W 0.6(6) . . . . ?
C03X C046 C04D C03W 0.0(8) . . . . ?
C03Z C01V C03G N017 150.6(4) . . . . ?
C044 N018 C03I C02C 152.3(4) . . . . ?
C044 N018 C03S C01P -81.9(5) . . . . ?
C045 C01Z C02I N00R -149.2(4) . . . . ?
C045 C041 C048 C03F 0.4(6) . . . . ?
C048 C041 C045 C01Z -1.6(6) . . . . ?
C049 N010 C03A C02S -153.2(3) . . . . ?
C049 N010 C03K C02X 77.9(4) . . . . ?
C04A C039 C04F N011 -153.0(4) . . . . ?
C04B C03L C03M N014 -0.4(7) . . . . ?
C04C C034 C03D N012 -0.2(7) . . . . ?
C04C C034 C03D C044 177.6(4) . . . . ?
C04F N011 C02G C02J -155.4(3) . . . . ?
C04F N011 C03N C02M 76.6(4) . . . . ?
C04F C039 C04A C04E -172.4(5) . . . . ?

loop_
_smtbx_masks_void_nr
_smtbx_masks_void_average_x
_smtbx_masks_void_average_y
_smtbx_masks_void_average_z
_smtbx_masks_void_volume
_smtbx_masks_void_count_electrons
_smtbx_masks_void_content
1 -0.922 0.000 -0.704 1233.6 389.7 '200 H2O'
2 0.218 0.476 0.755 156.5 67.6 '37.5 MeOH'
3 -0.218 0.524 0.245 156.5 67.9 '37.5 MeOH'
4 0.443 0.324 0.302 19.0 0.0 ?
5 0.557 0.676 0.698 19.0 0.0 ?
